data_7714694
loop_
_publ_author_name
'Kulchu, Aleksandr'
'Khalaniya, Roman A.'
'Mironov, Andrei V.'
'Bogach, Alexey V.'
'Aksenov, Sergey M.'
'Lyssenko, Konstantin A.'
'Shevelkov, Andrei V.'

_publ_section_title
;
 Interplay of two magnetic sublattices in related compounds
 Sm<sub>2</sub>Mn<sub>1-<i>x</i></sub>Ga<sub>6-<i>y</i></sub>Ge<sub><i>y</i></sub>
 (<i>x</i> = 0.1-0.3, <i>y</i> = 0.6-1.0) and
 Sm<sub>4</sub>MnGa<sub>12-<i>y</i></sub>Ge<sub><i>y</i></sub> (<i>y</i> =
 3.0-3.5) with different ordering of empty and filled (Ga,Ge)<sub>6</sub>
 octahedra.
;
_journal_issue 4
_journal_name_full 'Dalton transactions (Cambridge, England : 2003)'
_journal_page_first 1506
_journal_page_last 1516
_journal_paper_doi 10.1039/d3dt03505k
_journal_volume 53
_journal_year 2024
_chemical_formula_moiety 'Sm4 Mn Ga8.6 Ge3.4'
_chemical_formula_sum 'Ga8.6 Ge3.4 Mn Sm4'
_chemical_formula_weight 1502.8
_chemical_name_systematic Sm4MnGa8.6Ge3.4
_space_group_IT_number 229
_space_group_name_Hall '-I 4 2 3'
_space_group_name_H-M_alt 'I m -3 m'
_symmetry_cell_setting cubic
_symmetry_Int_Tables_number 229
_symmetry_space_group_name_Hall '-I 4 2 3'
_symmetry_space_group_name_H-M 'I m -3 m'
_audit_creation_method 'Jana2006 Version : 15/02/2021'
_audit_update_record
;
2023-12-07 deposited with the CCDC.	2023-12-13 downloaded from the CCDC.
;
_cell_angle_alpha 90
_cell_angle_beta 90
_cell_angle_gamma 90
_cell_formula_units_Z 2
_cell_length_a 8.6283(8)
_cell_length_b 8.6283(8)
_cell_length_c 8.6283(8)
_cell_measurement_reflns_used 1212
_cell_measurement_temperature 100
_cell_measurement_theta_max 30.29
_cell_measurement_theta_min 4.73
_cell_volume 642.36(10)
_diffrn_ambient_temperature 100
_diffrn_measured_fraction_theta_full 0.99
_diffrn_measured_fraction_theta_max 0.99
_diffrn_measurement_device 'four-circle diffractometer'
_diffrn_measurement_device_type 'Bruker CCD'
_diffrn_measurement_method 'Bruker CCD'
_diffrn_radiation_monochromator graphite
_diffrn_radiation_probe x-ray
_diffrn_radiation_source 'X-ray tube'
_diffrn_radiation_type 'Mo K\a'
_diffrn_radiation_wavelength 0.71073
_diffrn_reflns_av_R_equivalents 0.1149
_diffrn_reflns_av_unetI/netI 0.066
_diffrn_reflns_limit_h_max 12
_diffrn_reflns_limit_h_min -8
_diffrn_reflns_limit_k_max 10
_diffrn_reflns_limit_k_min -12
_diffrn_reflns_limit_l_max 12
_diffrn_reflns_limit_l_min -11
_diffrn_reflns_number 1758
_diffrn_reflns_theta_full 30.52
_diffrn_reflns_theta_max 30.52
_diffrn_reflns_theta_min 3.34
_exptl_absorpt_coefficient_mu 44.359
_exptl_absorpt_correction_T_max 0.0325
_exptl_absorpt_correction_T_min 0.0041
_exptl_absorpt_correction_type multi-scan,gausian
_exptl_absorpt_process_details
;
 SADABS 2016/2: Krause, L., Herbst-Irmer, R., Sheldrick G.M. & Stalke D.,
 J. Appl. Cryst. 48 (2015) 3-10
;
_exptl_crystal_colour grey
_exptl_crystal_density_diffrn 7.7696
_exptl_crystal_description 'rectangular cuboid'
_exptl_crystal_F_000 1297
_exptl_crystal_recrystallization_method 'From the Melt'
_exptl_crystal_size_max 0.4
_exptl_crystal_size_mid 0.3
_exptl_crystal_size_min 0.2
_refine_diff_density_max 2.14
_refine_diff_density_min -0.85
_refine_ls_extinction_coef 280(40)
_refine_ls_extinction_method 'B-C type 1 Gaussian isotropic (Becker & Coppens, 1974)'
_refine_ls_goodness_of_fit_gt 1.03
_refine_ls_goodness_of_fit_ref 1.00
_refine_ls_number_constraints 0
_refine_ls_number_parameters 15
_refine_ls_number_reflns 124
_refine_ls_number_restraints 0
_refine_ls_R_factor_all 0.0360
_refine_ls_R_factor_gt 0.0281
_refine_ls_shift/su_max 0.0055
_refine_ls_shift/su_mean 0.0032
_refine_ls_structure_factor_coef F
_refine_ls_weighting_details w=1/(\s^2^(F)+0.000081F^2^)
_refine_ls_weighting_scheme sigma
_refine_ls_wR_factor_gt 0.0302
_refine_ls_wR_factor_ref 0.0328
_reflns_number_gt 102
_reflns_number_total 124
_reflns_threshold_expression I>2\s(I)
_cod_data_source_file d3dt03505k1.cif
_cod_data_source_block Sm4MnGa86Ge34T100K
_cod_depositor_comments
;
The following automatic conversions were performed:

data item '_diffrn_radiation_probe' value 'X-ray' was changed to
'x-ray' in accordance with the
/home/data/users/saulius/crontab/automatic-downloads/rss-feeds/RSC/lib/dictionaries/cif_core.dic
dictionary named 'cif_core.dic' version 2.4.2 last updated on
2011-04-26.

Automatic conversion script
Id: cif_fix_values 8170 2020-07-09 18:12:32Z antanas 

 Adding full bibliography for 7714691--7714694.cif.
;
_cod_original_sg_symbol_Hall '-I 4;2;3'
_cod_original_formula_sum 'Ga8.6 Ge3.4 Mn1 Sm4'
_cod_database_code 7714694

loop_
_space_group_symop_id
_space_group_symop_operation_xyz
1 x,y,z
2 -x,-y,z
3 -x,y,-z
4 x,-y,-z
5 z,x,y
6 z,-x,-y
7 -z,-x,y
8 -z,x,-y
9 y,z,x
10 -y,z,-x
11 y,-z,-x
12 -y,-z,x
13 y,x,-z
14 -y,-x,-z
15 y,-x,z
16 -y,x,z
17 x,z,-y
18 -x,z,y
19 -x,-z,-y
20 x,-z,y
21 z,y,-x
22 z,-y,x
23 -z,y,x
24 -z,-y,-x
25 -x,-y,-z
26 x,y,-z
27 x,-y,z
28 -x,y,z
29 -z,-x,-y
30 -z,x,y
31 z,x,-y
32 z,-x,y
33 -y,-z,-x
34 y,-z,x
35 -y,z,x
36 y,z,-x
37 -y,-x,z
38 y,x,z
39 -y,x,-z
40 y,-x,-z
41 -x,-z,y
42 x,-z,-y
43 x,z,y
44 -x,z,-y
45 -z,-y,x
46 -z,y,-x
47 z,-y,-x
48 z,y,x
49 x+1/2,y+1/2,z+1/2
50 -x+1/2,-y+1/2,z+1/2
51 -x+1/2,y+1/2,-z+1/2
52 x+1/2,-y+1/2,-z+1/2
53 z+1/2,x+1/2,y+1/2
54 z+1/2,-x+1/2,-y+1/2
55 -z+1/2,-x+1/2,y+1/2
56 -z+1/2,x+1/2,-y+1/2
57 y+1/2,z+1/2,x+1/2
58 -y+1/2,z+1/2,-x+1/2
59 y+1/2,-z+1/2,-x+1/2
60 -y+1/2,-z+1/2,x+1/2
61 y+1/2,x+1/2,-z+1/2
62 -y+1/2,-x+1/2,-z+1/2
63 y+1/2,-x+1/2,z+1/2
64 -y+1/2,x+1/2,z+1/2
65 x+1/2,z+1/2,-y+1/2
66 -x+1/2,z+1/2,y+1/2
67 -x+1/2,-z+1/2,-y+1/2
68 x+1/2,-z+1/2,y+1/2
69 z+1/2,y+1/2,-x+1/2
70 z+1/2,-y+1/2,x+1/2
71 -z+1/2,y+1/2,x+1/2
72 -z+1/2,-y+1/2,-x+1/2
73 -x+1/2,-y+1/2,-z+1/2
74 x+1/2,y+1/2,-z+1/2
75 x+1/2,-y+1/2,z+1/2
76 -x+1/2,y+1/2,z+1/2
77 -z+1/2,-x+1/2,-y+1/2
78 -z+1/2,x+1/2,y+1/2
79 z+1/2,x+1/2,-y+1/2
80 z+1/2,-x+1/2,y+1/2
81 -y+1/2,-z+1/2,-x+1/2
82 y+1/2,-z+1/2,x+1/2
83 -y+1/2,z+1/2,x+1/2
84 y+1/2,z+1/2,-x+1/2
85 -y+1/2,-x+1/2,z+1/2
86 y+1/2,x+1/2,z+1/2
87 -y+1/2,x+1/2,-z+1/2
88 y+1/2,-x+1/2,-z+1/2
89 -x+1/2,-z+1/2,y+1/2
90 x+1/2,-z+1/2,-y+1/2
91 x+1/2,z+1/2,y+1/2
92 -x+1/2,z+1/2,-y+1/2
93 -z+1/2,-y+1/2,x+1/2
94 -z+1/2,y+1/2,-x+1/2
95 z+1/2,-y+1/2,-x+1/2
96 z+1/2,y+1/2,x+1/2

loop_
_atom_site_label
_atom_site_type_symbol
_atom_site_fract_x
_atom_site_fract_y
_atom_site_fract_z
_atom_site_adp_type
_atom_site_U_iso_or_equiv
_atom_site_site_symmetry_multiplicity
_atom_site_occupancy
_atom_site_calc_flag
_atom_site_refinement_flags
_atom_site_disorder_assembly
_atom_site_disorder_group
Sm1 Sm 0.25 0.25 0.25 Uani 0.0160(6) 8 1 d . . .
Mn1 Mn 0 0 0 Uiso 0.0138(11) 2 1 d . . .
Ga1 Ga 0.5 0 0.25 Uani 0.0167(8) 12 0.7167 d . . .
Ge1 Ge 0.5 0 0.25 Uani 0.0167(8) 12 0.2833 d . . .
Ga2 Ga 0.2917(3) 0 0 Uani 0.0179(9) 12 0.7167 d . . .
Ge2 Ge 0.2917(3) 0 0 Uani 0.0179(9) 12 0.2833 d . . .

loop_
_atom_site_aniso_label
_atom_site_aniso_type_symbol
_atom_site_aniso_U_11
_atom_site_aniso_U_22
_atom_site_aniso_U_33
_atom_site_aniso_U_12
_atom_site_aniso_U_13
_atom_site_aniso_U_23
Sm1 Sm 0.0160(11) 0.0160(11) 0.0160(11) 0.0005(2) 0.0005(2) 0.0005(2)
Ga1 Ga 0.0172(15) 0.0172(15) 0.0157(8) 0 0 0
Ge1 Ge 0.0172(15) 0.0172(15) 0.0157(8) 0 0 0
Ga2 Ga 0.0129(9) 0.0204(17) 0.0204(17) 0 0 0
Ge2 Ge 0.0129(9) 0.0204(17) 0.0204(17) 0 0 0

loop_
_atom_type_symbol
_atom_type_scat_dispersion_real
_atom_type_scat_dispersion_imag
_atom_type_scat_source
Ga 0.2307 1.6083 'International Tables Vol C tables 4.2.6.8 and 6.1.1.1'
Ge 0.1547 1.8001 'International Tables Vol C tables 4.2.6.8 and 6.1.1.1'
Mn 0.3368 0.7283 'International Tables Vol C tables 4.2.6.8 and 6.1.1.1'
Sm -0.1638 3.4418 'International Tables Vol C tables 4.2.6.8 and 6.1.1.1'

loop_
_exptl_crystal_face_index_h
_exptl_crystal_face_index_k
_exptl_crystal_face_index_l
_exptl_crystal_face_perp_dist
? ? ? ?

loop_
_geom_angle_atom_site_label_1
_geom_angle_atom_site_label_2
_geom_angle_atom_site_label_3
_geom_angle_site_symmetry_1
_geom_angle_site_symmetry_2
_geom_angle_site_symmetry_3
_geom_angle
_geom_angle_publ_flag
Mn1 Sm1 Mn1 . . 49_555 180 ?
Mn1 Sm1 Ga1 . . . 90.000(6) ?
Mn1 Sm1 Ga1 . . 51_555 90.000(6) ?
Mn1 Sm1 Ga1 . . 5_555 90.000(6) ?
Mn1 Sm1 Ga1 . . 55_555 90.000(6) ?
Mn1 Sm1 Ga1 . . 9_555 90.000(6) ?
Mn1 Sm1 Ga1 . . 59_555 90.000(6) ?
Mn1 Sm1 Ge1 . . . 90.000(6) ?
Mn1 Sm1 Ge1 . . 51_555 90.000(6) ?
Mn1 Sm1 Ge1 . . 5_555 90.000(6) ?
Mn1 Sm1 Ge1 . . 55_555 90.000(6) ?
Mn1 Sm1 Ge1 . . 9_555 90.000(6) ?
Mn1 Sm1 Ge1 . . 59_555 90.000(6) ?
Mn1 Sm1 Ga2 . . . 41.99(4) ?
Mn1 Sm1 Ga2 . . 50_555 138.01(4) ?
Mn1 Sm1 Ga2 . . 5_555 41.99(4) ?
Mn1 Sm1 Ga2 . . 54_555 138.01(4) ?
Mn1 Sm1 Ga2 . . 9_555 41.99(4) ?
Mn1 Sm1 Ga2 . . 58_555 138.01(4) ?
Mn1 Sm1 Ge2 . . . 41.99(4) ?
Mn1 Sm1 Ge2 . . 50_555 138.01(4) ?
Mn1 Sm1 Ge2 . . 5_555 41.99(4) ?
Mn1 Sm1 Ge2 . . 54_555 138.01(4) ?
Mn1 Sm1 Ge2 . . 9_555 41.99(4) ?
Mn1 Sm1 Ge2 . . 58_555 138.01(4) ?
Mn1 Sm1 Ga1 49_555 . . 90.000(6) ?
Mn1 Sm1 Ga1 49_555 . 51_555 90.000(6) ?
Mn1 Sm1 Ga1 49_555 . 5_555 90.000(6) ?
Mn1 Sm1 Ga1 49_555 . 55_555 90.000(6) ?
Mn1 Sm1 Ga1 49_555 . 9_555 90.000(6) ?
Mn1 Sm1 Ga1 49_555 . 59_555 90.000(6) ?
Mn1 Sm1 Ge1 49_555 . . 90.000(6) ?
Mn1 Sm1 Ge1 49_555 . 51_555 90.000(6) ?
Mn1 Sm1 Ge1 49_555 . 5_555 90.000(6) ?
Mn1 Sm1 Ge1 49_555 . 55_555 90.000(6) ?
Mn1 Sm1 Ge1 49_555 . 9_555 90.000(6) ?
Mn1 Sm1 Ge1 49_555 . 59_555 90.000(6) ?
Mn1 Sm1 Ga2 49_555 . . 138.01(4) ?
Mn1 Sm1 Ga2 49_555 . 50_555 41.99(4) ?
Mn1 Sm1 Ga2 49_555 . 5_555 138.01(4) ?
Mn1 Sm1 Ga2 49_555 . 54_555 41.99(4) ?
Mn1 Sm1 Ga2 49_555 . 9_555 138.01(4) ?
Mn1 Sm1 Ga2 49_555 . 58_555 41.99(4) ?
Mn1 Sm1 Ge2 49_555 . . 138.01(4) ?
Mn1 Sm1 Ge2 49_555 . 50_555 41.99(4) ?
Mn1 Sm1 Ge2 49_555 . 5_555 138.01(4) ?
Mn1 Sm1 Ge2 49_555 . 54_555 41.99(4) ?
Mn1 Sm1 Ge2 49_555 . 9_555 138.01(4) ?
Mn1 Sm1 Ge2 49_555 . 58_555 41.99(4) ?
Ga1 Sm1 Ga1 . . 51_555 180 ?
Ga1 Sm1 Ga1 . . 5_555 120.000(4) ?
Ga1 Sm1 Ga1 . . 55_555 60.000(4) ?
Ga1 Sm1 Ga1 . . 9_555 120.000(4) ?
Ga1 Sm1 Ga1 . . 59_555 60.000(4) ?
Ga1 Sm1 Ge1 . . . 0 ?
Ga1 Sm1 Ge1 . . 51_555 180 ?
Ga1 Sm1 Ge1 . . 5_555 120.000(4) ?
Ga1 Sm1 Ge1 . . 55_555 60.000(4) ?
Ga1 Sm1 Ge1 . . 9_555 120.000(4) ?
Ga1 Sm1 Ge1 . . 59_555 60.000(4) ?
Ga1 Sm1 Ga2 . . . 54.60(3) ?
Ga1 Sm1 Ga2 . . 50_555 125.40(3) ?
Ga1 Sm1 Ga2 . . 5_555 125.40(3) ?
Ga1 Sm1 Ga2 . . 54_555 54.60(3) ?
Ga1 Sm1 Ga2 . . 9_555 90.000(7) ?
Ga1 Sm1 Ga2 . . 58_555 90.000(7) ?
Ga1 Sm1 Ge2 . . . 54.60(3) ?
Ga1 Sm1 Ge2 . . 50_555 125.40(3) ?
Ga1 Sm1 Ge2 . . 5_555 125.40(3) ?
Ga1 Sm1 Ge2 . . 54_555 54.60(3) ?
Ga1 Sm1 Ge2 . . 9_555 90.000(7) ?
Ga1 Sm1 Ge2 . . 58_555 90.000(7) ?
Ga1 Sm1 Ga1 51_555 . 5_555 60.000(4) ?
Ga1 Sm1 Ga1 51_555 . 55_555 120.000(4) ?
Ga1 Sm1 Ga1 51_555 . 9_555 60.000(4) ?
Ga1 Sm1 Ga1 51_555 . 59_555 120.000(4) ?
Ga1 Sm1 Ge1 51_555 . . 180 ?
Ga1 Sm1 Ge1 51_555 . 51_555 0 ?
Ga1 Sm1 Ge1 51_555 . 5_555 60.000(4) ?
Ga1 Sm1 Ge1 51_555 . 55_555 120.000(4) ?
Ga1 Sm1 Ge1 51_555 . 9_555 60.000(4) ?
Ga1 Sm1 Ge1 51_555 . 59_555 120.000(4) ?
Ga1 Sm1 Ga2 51_555 . . 125.40(3) ?
Ga1 Sm1 Ga2 51_555 . 50_555 54.60(3) ?
Ga1 Sm1 Ga2 51_555 . 5_555 54.60(3) ?
Ga1 Sm1 Ga2 51_555 . 54_555 125.40(3) ?
Ga1 Sm1 Ga2 51_555 . 9_555 90.000(7) ?
Ga1 Sm1 Ga2 51_555 . 58_555 90.000(7) ?
Ga1 Sm1 Ge2 51_555 . . 125.40(3) ?
Ga1 Sm1 Ge2 51_555 . 50_555 54.60(3) ?
Ga1 Sm1 Ge2 51_555 . 5_555 54.60(3) ?
Ga1 Sm1 Ge2 51_555 . 54_555 125.40(3) ?
Ga1 Sm1 Ge2 51_555 . 9_555 90.000(7) ?
Ga1 Sm1 Ge2 51_555 . 58_555 90.000(7) ?
Ga1 Sm1 Ga1 5_555 . 55_555 180 ?
Ga1 Sm1 Ga1 5_555 . 9_555 120.000(4) ?
Ga1 Sm1 Ga1 5_555 . 59_555 60.000(4) ?
Ga1 Sm1 Ge1 5_555 . . 120.000(4) ?
Ga1 Sm1 Ge1 5_555 . 51_555 60.000(4) ?
Ga1 Sm1 Ge1 5_555 . 5_555 0 ?
Ga1 Sm1 Ge1 5_555 . 55_555 180 ?
Ga1 Sm1 Ge1 5_555 . 9_555 120.000(4) ?
Ga1 Sm1 Ge1 5_555 . 59_555 60.000(4) ?
Ga1 Sm1 Ga2 5_555 . . 90.000(7) ?
Ga1 Sm1 Ga2 5_555 . 50_555 90.000(7) ?
Ga1 Sm1 Ga2 5_555 . 5_555 54.60(3) ?
Ga1 Sm1 Ga2 5_555 . 54_555 125.40(3) ?
Ga1 Sm1 Ga2 5_555 . 9_555 125.40(3) ?
Ga1 Sm1 Ga2 5_555 . 58_555 54.60(3) ?
Ga1 Sm1 Ge2 5_555 . . 90.000(7) ?
Ga1 Sm1 Ge2 5_555 . 50_555 90.000(7) ?
Ga1 Sm1 Ge2 5_555 . 5_555 54.60(3) ?
Ga1 Sm1 Ge2 5_555 . 54_555 125.40(3) ?
Ga1 Sm1 Ge2 5_555 . 9_555 125.40(3) ?
Ga1 Sm1 Ge2 5_555 . 58_555 54.60(3) ?
Ga1 Sm1 Ga1 55_555 . 9_555 60.000(4) ?
Ga1 Sm1 Ga1 55_555 . 59_555 120.000(4) ?
Ga1 Sm1 Ge1 55_555 . . 60.000(4) ?
Ga1 Sm1 Ge1 55_555 . 51_555 120.000(4) ?
Ga1 Sm1 Ge1 55_555 . 5_555 180 ?
Ga1 Sm1 Ge1 55_555 . 55_555 0 ?
Ga1 Sm1 Ge1 55_555 . 9_555 60.000(4) ?
Ga1 Sm1 Ge1 55_555 . 59_555 120.000(4) ?
Ga1 Sm1 Ga2 55_555 . . 90.000(7) ?
Ga1 Sm1 Ga2 55_555 . 50_555 90.000(7) ?
Ga1 Sm1 Ga2 55_555 . 5_555 125.40(3) ?
Ga1 Sm1 Ga2 55_555 . 54_555 54.60(3) ?
Ga1 Sm1 Ga2 55_555 . 9_555 54.60(3) ?
Ga1 Sm1 Ga2 55_555 . 58_555 125.40(3) ?
Ga1 Sm1 Ge2 55_555 . . 90.000(7) ?
Ga1 Sm1 Ge2 55_555 . 50_555 90.000(7) ?
Ga1 Sm1 Ge2 55_555 . 5_555 125.40(3) ?
Ga1 Sm1 Ge2 55_555 . 54_555 54.60(3) ?
Ga1 Sm1 Ge2 55_555 . 9_555 54.60(3) ?
Ga1 Sm1 Ge2 55_555 . 58_555 125.40(3) ?
Ga1 Sm1 Ga1 9_555 . 59_555 180 ?
Ga1 Sm1 Ge1 9_555 . . 120.000(4) ?
Ga1 Sm1 Ge1 9_555 . 51_555 60.000(4) ?
Ga1 Sm1 Ge1 9_555 . 5_555 120.000(4) ?
Ga1 Sm1 Ge1 9_555 . 55_555 60.000(4) ?
Ga1 Sm1 Ge1 9_555 . 9_555 0 ?
Ga1 Sm1 Ge1 9_555 . 59_555 180 ?
Ga1 Sm1 Ga2 9_555 . . 125.40(3) ?
Ga1 Sm1 Ga2 9_555 . 50_555 54.60(3) ?
Ga1 Sm1 Ga2 9_555 . 5_555 90.000(7) ?
Ga1 Sm1 Ga2 9_555 . 54_555 90.000(7) ?
Ga1 Sm1 Ga2 9_555 . 9_555 54.60(3) ?
Ga1 Sm1 Ga2 9_555 . 58_555 125.40(3) ?
Ga1 Sm1 Ge2 9_555 . . 125.40(3) ?
Ga1 Sm1 Ge2 9_555 . 50_555 54.60(3) ?
Ga1 Sm1 Ge2 9_555 . 5_555 90.000(7) ?
Ga1 Sm1 Ge2 9_555 . 54_555 90.000(7) ?
Ga1 Sm1 Ge2 9_555 . 9_555 54.60(3) ?
Ga1 Sm1 Ge2 9_555 . 58_555 125.40(3) ?
Ga1 Sm1 Ge1 59_555 . . 60.000(4) ?
Ga1 Sm1 Ge1 59_555 . 51_555 120.000(4) ?
Ga1 Sm1 Ge1 59_555 . 5_555 60.000(4) ?
Ga1 Sm1 Ge1 59_555 . 55_555 120.000(4) ?
Ga1 Sm1 Ge1 59_555 . 9_555 180 ?
Ga1 Sm1 Ge1 59_555 . 59_555 0 ?
Ga1 Sm1 Ga2 59_555 . . 54.60(3) ?
Ga1 Sm1 Ga2 59_555 . 50_555 125.40(3) ?
Ga1 Sm1 Ga2 59_555 . 5_555 90.000(7) ?
Ga1 Sm1 Ga2 59_555 . 54_555 90.000(7) ?
Ga1 Sm1 Ga2 59_555 . 9_555 125.40(3) ?
Ga1 Sm1 Ga2 59_555 . 58_555 54.60(3) ?
Ga1 Sm1 Ge2 59_555 . . 54.60(3) ?
Ga1 Sm1 Ge2 59_555 . 50_555 125.40(3) ?
Ga1 Sm1 Ge2 59_555 . 5_555 90.000(7) ?
Ga1 Sm1 Ge2 59_555 . 54_555 90.000(7) ?
Ga1 Sm1 Ge2 59_555 . 9_555 125.40(3) ?
Ga1 Sm1 Ge2 59_555 . 58_555 54.60(3) ?
Ge1 Sm1 Ge1 . . 51_555 180 ?
Ge1 Sm1 Ge1 . . 5_555 120.000(4) ?
Ge1 Sm1 Ge1 . . 55_555 60.000(4) ?
Ge1 Sm1 Ge1 . . 9_555 120.000(4) ?
Ge1 Sm1 Ge1 . . 59_555 60.000(4) ?
Ge1 Sm1 Ga2 . . . 54.60(3) ?
Ge1 Sm1 Ga2 . . 50_555 125.40(3) ?
Ge1 Sm1 Ga2 . . 5_555 125.40(3) ?
Ge1 Sm1 Ga2 . . 54_555 54.60(3) ?
Ge1 Sm1 Ga2 . . 9_555 90.000(7) ?
Ge1 Sm1 Ga2 . . 58_555 90.000(7) ?
Ge1 Sm1 Ge2 . . . 54.60(3) ?
Ge1 Sm1 Ge2 . . 50_555 125.40(3) ?
Ge1 Sm1 Ge2 . . 5_555 125.40(3) ?
Ge1 Sm1 Ge2 . . 54_555 54.60(3) ?
Ge1 Sm1 Ge2 . . 9_555 90.000(7) ?
Ge1 Sm1 Ge2 . . 58_555 90.000(7) ?
Ge1 Sm1 Ge1 51_555 . 5_555 60.000(4) ?
Ge1 Sm1 Ge1 51_555 . 55_555 120.000(4) ?
Ge1 Sm1 Ge1 51_555 . 9_555 60.000(4) ?
Ge1 Sm1 Ge1 51_555 . 59_555 120.000(4) ?
Ge1 Sm1 Ga2 51_555 . . 125.40(3) ?
Ge1 Sm1 Ga2 51_555 . 50_555 54.60(3) ?
Ge1 Sm1 Ga2 51_555 . 5_555 54.60(3) ?
Ge1 Sm1 Ga2 51_555 . 54_555 125.40(3) ?
Ge1 Sm1 Ga2 51_555 . 9_555 90.000(7) ?
Ge1 Sm1 Ga2 51_555 . 58_555 90.000(7) ?
Ge1 Sm1 Ge2 51_555 . . 125.40(3) ?
Ge1 Sm1 Ge2 51_555 . 50_555 54.60(3) ?
Ge1 Sm1 Ge2 51_555 . 5_555 54.60(3) ?
Ge1 Sm1 Ge2 51_555 . 54_555 125.40(3) ?
Ge1 Sm1 Ge2 51_555 . 9_555 90.000(7) ?
Ge1 Sm1 Ge2 51_555 . 58_555 90.000(7) ?
Ge1 Sm1 Ge1 5_555 . 55_555 180 ?
Ge1 Sm1 Ge1 5_555 . 9_555 120.000(4) ?
Ge1 Sm1 Ge1 5_555 . 59_555 60.000(4) ?
Ge1 Sm1 Ga2 5_555 . . 90.000(7) ?
Ge1 Sm1 Ga2 5_555 . 50_555 90.000(7) ?
Ge1 Sm1 Ga2 5_555 . 5_555 54.60(3) ?
Ge1 Sm1 Ga2 5_555 . 54_555 125.40(3) ?
Ge1 Sm1 Ga2 5_555 . 9_555 125.40(3) ?
Ge1 Sm1 Ga2 5_555 . 58_555 54.60(3) ?
Ge1 Sm1 Ge2 5_555 . . 90.000(7) ?
Ge1 Sm1 Ge2 5_555 . 50_555 90.000(7) ?
Ge1 Sm1 Ge2 5_555 . 5_555 54.60(3) ?
Ge1 Sm1 Ge2 5_555 . 54_555 125.40(3) ?
Ge1 Sm1 Ge2 5_555 . 9_555 125.40(3) ?
Ge1 Sm1 Ge2 5_555 . 58_555 54.60(3) ?
Ge1 Sm1 Ge1 55_555 . 9_555 60.000(4) ?
Ge1 Sm1 Ge1 55_555 . 59_555 120.000(4) ?
Ge1 Sm1 Ga2 55_555 . . 90.000(7) ?
Ge1 Sm1 Ga2 55_555 . 50_555 90.000(7) ?
Ge1 Sm1 Ga2 55_555 . 5_555 125.40(3) ?
Ge1 Sm1 Ga2 55_555 . 54_555 54.60(3) ?
Ge1 Sm1 Ga2 55_555 . 9_555 54.60(3) ?
Ge1 Sm1 Ga2 55_555 . 58_555 125.40(3) ?
Ge1 Sm1 Ge2 55_555 . . 90.000(7) ?
Ge1 Sm1 Ge2 55_555 . 50_555 90.000(7) ?
Ge1 Sm1 Ge2 55_555 . 5_555 125.40(3) ?
Ge1 Sm1 Ge2 55_555 . 54_555 54.60(3) ?
Ge1 Sm1 Ge2 55_555 . 9_555 54.60(3) ?
Ge1 Sm1 Ge2 55_555 . 58_555 125.40(3) ?
Ge1 Sm1 Ge1 9_555 . 59_555 180 ?
Ge1 Sm1 Ga2 9_555 . . 125.40(3) ?
Ge1 Sm1 Ga2 9_555 . 50_555 54.60(3) ?
Ge1 Sm1 Ga2 9_555 . 5_555 90.000(7) ?
Ge1 Sm1 Ga2 9_555 . 54_555 90.000(7) ?
Ge1 Sm1 Ga2 9_555 . 9_555 54.60(3) ?
Ge1 Sm1 Ga2 9_555 . 58_555 125.40(3) ?
Ge1 Sm1 Ge2 9_555 . . 125.40(3) ?
Ge1 Sm1 Ge2 9_555 . 50_555 54.60(3) ?
Ge1 Sm1 Ge2 9_555 . 5_555 90.000(7) ?
Ge1 Sm1 Ge2 9_555 . 54_555 90.000(7) ?
Ge1 Sm1 Ge2 9_555 . 9_555 54.60(3) ?
Ge1 Sm1 Ge2 9_555 . 58_555 125.40(3) ?
Ge1 Sm1 Ga2 59_555 . . 54.60(3) ?
Ge1 Sm1 Ga2 59_555 . 50_555 125.40(3) ?
Ge1 Sm1 Ga2 59_555 . 5_555 90.000(7) ?
Ge1 Sm1 Ga2 59_555 . 54_555 90.000(7) ?
Ge1 Sm1 Ga2 59_555 . 9_555 125.40(3) ?
Ge1 Sm1 Ga2 59_555 . 58_555 54.60(3) ?
Ge1 Sm1 Ge2 59_555 . . 54.60(3) ?
Ge1 Sm1 Ge2 59_555 . 50_555 125.40(3) ?
Ge1 Sm1 Ge2 59_555 . 5_555 90.000(7) ?
Ge1 Sm1 Ge2 59_555 . 54_555 90.000(7) ?
Ge1 Sm1 Ge2 59_555 . 9_555 125.40(3) ?
Ge1 Sm1 Ge2 59_555 . 58_555 54.60(3) ?
Ga2 Sm1 Ga2 . . 50_555 180 ?
Ga2 Sm1 Ga2 . . 5_555 70.81(5) ?
Ga2 Sm1 Ga2 . . 54_555 109.19(5) ?
Ga2 Sm1 Ga2 . . 9_555 70.81(5) ?
Ga2 Sm1 Ga2 . . 58_555 109.19(5) ?
Ga2 Sm1 Ge2 . . . 0 ?
Ga2 Sm1 Ge2 . . 50_555 180 ?
Ga2 Sm1 Ge2 . . 5_555 70.81(5) ?
Ga2 Sm1 Ge2 . . 54_555 109.19(5) ?
Ga2 Sm1 Ge2 . . 9_555 70.81(5) ?
Ga2 Sm1 Ge2 . . 58_555 109.19(5) ?
Ga2 Sm1 Ga2 50_555 . 5_555 109.19(5) ?
Ga2 Sm1 Ga2 50_555 . 54_555 70.81(5) ?
Ga2 Sm1 Ga2 50_555 . 9_555 109.19(5) ?
Ga2 Sm1 Ga2 50_555 . 58_555 70.81(5) ?
Ga2 Sm1 Ge2 50_555 . . 180 ?
Ga2 Sm1 Ge2 50_555 . 50_555 0 ?
Ga2 Sm1 Ge2 50_555 . 5_555 109.19(5) ?
Ga2 Sm1 Ge2 50_555 . 54_555 70.81(5) ?
Ga2 Sm1 Ge2 50_555 . 9_555 109.19(5) ?
Ga2 Sm1 Ge2 50_555 . 58_555 70.81(5) ?
Ga2 Sm1 Ga2 5_555 . 54_555 180 ?
Ga2 Sm1 Ga2 5_555 . 9_555 70.81(5) ?
Ga2 Sm1 Ga2 5_555 . 58_555 109.19(5) ?
Ga2 Sm1 Ge2 5_555 . . 70.81(5) ?
Ga2 Sm1 Ge2 5_555 . 50_555 109.19(5) ?
Ga2 Sm1 Ge2 5_555 . 5_555 0 ?
Ga2 Sm1 Ge2 5_555 . 54_555 180 ?
Ga2 Sm1 Ge2 5_555 . 9_555 70.81(5) ?
Ga2 Sm1 Ge2 5_555 . 58_555 109.19(5) ?
Ga2 Sm1 Ga2 54_555 . 9_555 109.19(5) ?
Ga2 Sm1 Ga2 54_555 . 58_555 70.81(5) ?
Ga2 Sm1 Ge2 54_555 . . 109.19(5) ?
Ga2 Sm1 Ge2 54_555 . 50_555 70.81(5) ?
Ga2 Sm1 Ge2 54_555 . 5_555 180 ?
Ga2 Sm1 Ge2 54_555 . 54_555 0 ?
Ga2 Sm1 Ge2 54_555 . 9_555 109.19(5) ?
Ga2 Sm1 Ge2 54_555 . 58_555 70.81(5) ?
Ga2 Sm1 Ga2 9_555 . 58_555 180 ?
Ga2 Sm1 Ge2 9_555 . . 70.81(5) ?
Ga2 Sm1 Ge2 9_555 . 50_555 109.19(5) ?
Ga2 Sm1 Ge2 9_555 . 5_555 70.81(5) ?
Ga2 Sm1 Ge2 9_555 . 54_555 109.19(5) ?
Ga2 Sm1 Ge2 9_555 . 9_555 0 ?
Ga2 Sm1 Ge2 9_555 . 58_555 180 ?
Ga2 Sm1 Ge2 58_555 . . 109.19(5) ?
Ga2 Sm1 Ge2 58_555 . 50_555 70.81(5) ?
Ga2 Sm1 Ge2 58_555 . 5_555 109.19(5) ?
Ga2 Sm1 Ge2 58_555 . 54_555 70.81(5) ?
Ga2 Sm1 Ge2 58_555 . 9_555 180 ?
Ga2 Sm1 Ge2 58_555 . 58_555 0 ?
Ge2 Sm1 Ge2 . . 50_555 180 ?
Ge2 Sm1 Ge2 . . 5_555 70.81(5) ?
Ge2 Sm1 Ge2 . . 54_555 109.19(5) ?
Ge2 Sm1 Ge2 . . 9_555 70.81(5) ?
Ge2 Sm1 Ge2 . . 58_555 109.19(5) ?
Ge2 Sm1 Ge2 50_555 . 5_555 109.19(5) ?
Ge2 Sm1 Ge2 50_555 . 54_555 70.81(5) ?
Ge2 Sm1 Ge2 50_555 . 9_555 109.19(5) ?
Ge2 Sm1 Ge2 50_555 . 58_555 70.81(5) ?
Ge2 Sm1 Ge2 5_555 . 54_555 180 ?
Ge2 Sm1 Ge2 5_555 . 9_555 70.81(5) ?
Ge2 Sm1 Ge2 5_555 . 58_555 109.19(5) ?
Ge2 Sm1 Ge2 54_555 . 9_555 109.19(5) ?
Ge2 Sm1 Ge2 54_555 . 58_555 70.81(5) ?
Ge2 Sm1 Ge2 9_555 . 58_555 180 ?
Sm1 Mn1 Sm1 . . 49_444 180 ?
Sm1 Mn1 Sm1 . . 2_555 109.471(6) ?
Sm1 Mn1 Sm1 . . 50_554 70.529(6) ?
Sm1 Mn1 Sm1 . . 3_555 109.471(6) ?
Sm1 Mn1 Sm1 . . 51_545 70.529(6) ?
Sm1 Mn1 Sm1 . . 4_555 109.471(6) ?
Sm1 Mn1 Sm1 . . 52_455 70.529(6) ?
Sm1 Mn1 Ga2 . . . 54.736(3) ?
Sm1 Mn1 Ga2 . . 2_555 125.264(3) ?
Sm1 Mn1 Ga2 . . 5_555 54.736(3) ?
Sm1 Mn1 Ga2 . . 6_555 125.264(3) ?
Sm1 Mn1 Ga2 . . 9_555 54.736(3) ?
Sm1 Mn1 Ga2 . . 10_555 125.264(3) ?
Sm1 Mn1 Ge2 . . . 54.736(3) ?
Sm1 Mn1 Ge2 . . 2_555 125.264(3) ?
Sm1 Mn1 Ge2 . . 5_555 54.736(3) ?
Sm1 Mn1 Ge2 . . 6_555 125.264(3) ?
Sm1 Mn1 Ge2 . . 9_555 54.736(3) ?
Sm1 Mn1 Ge2 . . 10_555 125.264(3) ?
Sm1 Mn1 Sm1 49_444 . 2_555 70.529(6) ?
Sm1 Mn1 Sm1 49_444 . 50_554 109.471(6) ?
Sm1 Mn1 Sm1 49_444 . 3_555 70.529(6) ?
Sm1 Mn1 Sm1 49_444 . 51_545 109.471(6) ?
Sm1 Mn1 Sm1 49_444 . 4_555 70.529(6) ?
Sm1 Mn1 Sm1 49_444 . 52_455 109.471(6) ?
Sm1 Mn1 Ga2 49_444 . . 125.264(3) ?
Sm1 Mn1 Ga2 49_444 . 2_555 54.736(3) ?
Sm1 Mn1 Ga2 49_444 . 5_555 125.264(3) ?
Sm1 Mn1 Ga2 49_444 . 6_555 54.736(3) ?
Sm1 Mn1 Ga2 49_444 . 9_555 125.264(3) ?
Sm1 Mn1 Ga2 49_444 . 10_555 54.736(3) ?
Sm1 Mn1 Ge2 49_444 . . 125.264(3) ?
Sm1 Mn1 Ge2 49_444 . 2_555 54.736(3) ?
Sm1 Mn1 Ge2 49_444 . 5_555 125.264(3) ?
Sm1 Mn1 Ge2 49_444 . 6_555 54.736(3) ?
Sm1 Mn1 Ge2 49_444 . 9_555 125.264(3) ?
Sm1 Mn1 Ge2 49_444 . 10_555 54.736(3) ?
Sm1 Mn1 Sm1 2_555 . 50_554 180 ?
Sm1 Mn1 Sm1 2_555 . 3_555 109.471(6) ?
Sm1 Mn1 Sm1 2_555 . 51_545 70.529(6) ?
Sm1 Mn1 Sm1 2_555 . 4_555 109.471(6) ?
Sm1 Mn1 Sm1 2_555 . 52_455 70.529(6) ?
Sm1 Mn1 Ga2 2_555 . . 125.264(3) ?
Sm1 Mn1 Ga2 2_555 . 2_555 54.736(3) ?
Sm1 Mn1 Ga2 2_555 . 5_555 125.264(3) ?
Sm1 Mn1 Ga2 2_555 . 6_555 54.736(3) ?
Sm1 Mn1 Ga2 2_555 . 9_555 54.736(3) ?
Sm1 Mn1 Ga2 2_555 . 10_555 125.264(3) ?
Sm1 Mn1 Ge2 2_555 . . 125.264(3) ?
Sm1 Mn1 Ge2 2_555 . 2_555 54.736(3) ?
Sm1 Mn1 Ge2 2_555 . 5_555 125.264(3) ?
Sm1 Mn1 Ge2 2_555 . 6_555 54.736(3) ?
Sm1 Mn1 Ge2 2_555 . 9_555 54.736(3) ?
Sm1 Mn1 Ge2 2_555 . 10_555 125.264(3) ?
Sm1 Mn1 Sm1 50_554 . 3_555 70.529(6) ?
Sm1 Mn1 Sm1 50_554 . 51_545 109.471(6) ?
Sm1 Mn1 Sm1 50_554 . 4_555 70.529(6) ?
Sm1 Mn1 Sm1 50_554 . 52_455 109.471(6) ?
Sm1 Mn1 Ga2 50_554 . . 54.736(3) ?
Sm1 Mn1 Ga2 50_554 . 2_555 125.264(3) ?
Sm1 Mn1 Ga2 50_554 . 5_555 54.736(3) ?
Sm1 Mn1 Ga2 50_554 . 6_555 125.264(3) ?
Sm1 Mn1 Ga2 50_554 . 9_555 125.264(3) ?
Sm1 Mn1 Ga2 50_554 . 10_555 54.736(3) ?
Sm1 Mn1 Ge2 50_554 . . 54.736(3) ?
Sm1 Mn1 Ge2 50_554 . 2_555 125.264(3) ?
Sm1 Mn1 Ge2 50_554 . 5_555 54.736(3) ?
Sm1 Mn1 Ge2 50_554 . 6_555 125.264(3) ?
Sm1 Mn1 Ge2 50_554 . 9_555 125.264(3) ?
Sm1 Mn1 Ge2 50_554 . 10_555 54.736(3) ?
Sm1 Mn1 Sm1 3_555 . 51_545 180 ?
Sm1 Mn1 Sm1 3_555 . 4_555 109.471(6) ?
Sm1 Mn1 Sm1 3_555 . 52_455 70.529(6) ?
Sm1 Mn1 Ga2 3_555 . . 125.264(3) ?
Sm1 Mn1 Ga2 3_555 . 2_555 54.736(3) ?
Sm1 Mn1 Ga2 3_555 . 5_555 54.736(3) ?
Sm1 Mn1 Ga2 3_555 . 6_555 125.264(3) ?
Sm1 Mn1 Ga2 3_555 . 9_555 125.264(3) ?
Sm1 Mn1 Ga2 3_555 . 10_555 54.736(3) ?
Sm1 Mn1 Ge2 3_555 . . 125.264(3) ?
Sm1 Mn1 Ge2 3_555 . 2_555 54.736(3) ?
Sm1 Mn1 Ge2 3_555 . 5_555 54.736(3) ?
Sm1 Mn1 Ge2 3_555 . 6_555 125.264(3) ?
Sm1 Mn1 Ge2 3_555 . 9_555 125.264(3) ?
Sm1 Mn1 Ge2 3_555 . 10_555 54.736(3) ?
Sm1 Mn1 Sm1 51_545 . 4_555 70.529(6) ?
Sm1 Mn1 Sm1 51_545 . 52_455 109.471(6) ?
Sm1 Mn1 Ga2 51_545 . . 54.736(3) ?
Sm1 Mn1 Ga2 51_545 . 2_555 125.264(3) ?
Sm1 Mn1 Ga2 51_545 . 5_555 125.264(3) ?
Sm1 Mn1 Ga2 51_545 . 6_555 54.736(3) ?
Sm1 Mn1 Ga2 51_545 . 9_555 54.736(3) ?
Sm1 Mn1 Ga2 51_545 . 10_555 125.264(3) ?
Sm1 Mn1 Ge2 51_545 . . 54.736(3) ?
Sm1 Mn1 Ge2 51_545 . 2_555 125.264(3) ?
Sm1 Mn1 Ge2 51_545 . 5_555 125.264(3) ?
Sm1 Mn1 Ge2 51_545 . 6_555 54.736(3) ?
Sm1 Mn1 Ge2 51_545 . 9_555 54.736(3) ?
Sm1 Mn1 Ge2 51_545 . 10_555 125.264(3) ?
Sm1 Mn1 Sm1 4_555 . 52_455 180 ?
Sm1 Mn1 Ga2 4_555 . . 54.736(3) ?
Sm1 Mn1 Ga2 4_555 . 2_555 125.264(3) ?
Sm1 Mn1 Ga2 4_555 . 5_555 125.264(3) ?
Sm1 Mn1 Ga2 4_555 . 6_555 54.736(3) ?
Sm1 Mn1 Ga2 4_555 . 9_555 125.264(3) ?
Sm1 Mn1 Ga2 4_555 . 10_555 54.736(3) ?
Sm1 Mn1 Ge2 4_555 . . 54.736(3) ?
Sm1 Mn1 Ge2 4_555 . 2_555 125.264(3) ?
Sm1 Mn1 Ge2 4_555 . 5_555 125.264(3) ?
Sm1 Mn1 Ge2 4_555 . 6_555 54.736(3) ?
Sm1 Mn1 Ge2 4_555 . 9_555 125.264(3) ?
Sm1 Mn1 Ge2 4_555 . 10_555 54.736(3) ?
Sm1 Mn1 Ga2 52_455 . . 125.264(3) ?
Sm1 Mn1 Ga2 52_455 . 2_555 54.736(3) ?
Sm1 Mn1 Ga2 52_455 . 5_555 54.736(3) ?
Sm1 Mn1 Ga2 52_455 . 6_555 125.264(3) ?
Sm1 Mn1 Ga2 52_455 . 9_555 54.736(3) ?
Sm1 Mn1 Ga2 52_455 . 10_555 125.264(3) ?
Sm1 Mn1 Ge2 52_455 . . 125.264(3) ?
Sm1 Mn1 Ge2 52_455 . 2_555 54.736(3) ?
Sm1 Mn1 Ge2 52_455 . 5_555 54.736(3) ?
Sm1 Mn1 Ge2 52_455 . 6_555 125.264(3) ?
Sm1 Mn1 Ge2 52_455 . 9_555 54.736(3) ?
Sm1 Mn1 Ge2 52_455 . 10_555 125.264(3) ?
Ga2 Mn1 Ga2 . . 2_555 180 ?
Ga2 Mn1 Ga2 . . 5_555 90 ?
Ga2 Mn1 Ga2 . . 6_555 90 ?
Ga2 Mn1 Ga2 . . 9_555 90 ?
Ga2 Mn1 Ga2 . . 10_555 90 ?
Ga2 Mn1 Ge2 . . . 0 ?
Ga2 Mn1 Ge2 . . 2_555 180 ?
Ga2 Mn1 Ge2 . . 5_555 90 ?
Ga2 Mn1 Ge2 . . 6_555 90 ?
Ga2 Mn1 Ge2 . . 9_555 90 ?
Ga2 Mn1 Ge2 . . 10_555 90 ?
Ga2 Mn1 Ga2 2_555 . 5_555 90 ?
Ga2 Mn1 Ga2 2_555 . 6_555 90 ?
Ga2 Mn1 Ga2 2_555 . 9_555 90 ?
Ga2 Mn1 Ga2 2_555 . 10_555 90 ?
Ga2 Mn1 Ge2 2_555 . . 180 ?
Ga2 Mn1 Ge2 2_555 . 2_555 0 ?
Ga2 Mn1 Ge2 2_555 . 5_555 90 ?
Ga2 Mn1 Ge2 2_555 . 6_555 90 ?
Ga2 Mn1 Ge2 2_555 . 9_555 90 ?
Ga2 Mn1 Ge2 2_555 . 10_555 90 ?
Ga2 Mn1 Ga2 5_555 . 6_555 180 ?
Ga2 Mn1 Ga2 5_555 . 9_555 90 ?
Ga2 Mn1 Ga2 5_555 . 10_555 90 ?
Ga2 Mn1 Ge2 5_555 . . 90 ?
Ga2 Mn1 Ge2 5_555 . 2_555 90 ?
Ga2 Mn1 Ge2 5_555 . 5_555 0 ?
Ga2 Mn1 Ge2 5_555 . 6_555 180 ?
Ga2 Mn1 Ge2 5_555 . 9_555 90 ?
Ga2 Mn1 Ge2 5_555 . 10_555 90 ?
Ga2 Mn1 Ga2 6_555 . 9_555 90 ?
Ga2 Mn1 Ga2 6_555 . 10_555 90 ?
Ga2 Mn1 Ge2 6_555 . . 90 ?
Ga2 Mn1 Ge2 6_555 . 2_555 90 ?
Ga2 Mn1 Ge2 6_555 . 5_555 180 ?
Ga2 Mn1 Ge2 6_555 . 6_555 0 ?
Ga2 Mn1 Ge2 6_555 . 9_555 90 ?
Ga2 Mn1 Ge2 6_555 . 10_555 90 ?
Ga2 Mn1 Ga2 9_555 . 10_555 180 ?
Ga2 Mn1 Ge2 9_555 . . 90 ?
Ga2 Mn1 Ge2 9_555 . 2_555 90 ?
Ga2 Mn1 Ge2 9_555 . 5_555 90 ?
Ga2 Mn1 Ge2 9_555 . 6_555 90 ?
Ga2 Mn1 Ge2 9_555 . 9_555 0 ?
Ga2 Mn1 Ge2 9_555 . 10_555 180 ?
Ga2 Mn1 Ge2 10_555 . . 90 ?
Ga2 Mn1 Ge2 10_555 . 2_555 90 ?
Ga2 Mn1 Ge2 10_555 . 5_555 90 ?
Ga2 Mn1 Ge2 10_555 . 6_555 90 ?
Ga2 Mn1 Ge2 10_555 . 9_555 180 ?
Ga2 Mn1 Ge2 10_555 . 10_555 0 ?
Ge2 Mn1 Ge2 . . 2_555 180 ?
Ge2 Mn1 Ge2 . . 5_555 90 ?
Ge2 Mn1 Ge2 . . 6_555 90 ?
Ge2 Mn1 Ge2 . . 9_555 90 ?
Ge2 Mn1 Ge2 . . 10_555 90 ?
Ge2 Mn1 Ge2 2_555 . 5_555 90 ?
Ge2 Mn1 Ge2 2_555 . 6_555 90 ?
Ge2 Mn1 Ge2 2_555 . 9_555 90 ?
Ge2 Mn1 Ge2 2_555 . 10_555 90 ?
Ge2 Mn1 Ge2 5_555 . 6_555 180 ?
Ge2 Mn1 Ge2 5_555 . 9_555 90 ?
Ge2 Mn1 Ge2 5_555 . 10_555 90 ?
Ge2 Mn1 Ge2 6_555 . 9_555 90 ?
Ge2 Mn1 Ge2 6_555 . 10_555 90 ?
Ge2 Mn1 Ge2 9_555 . 10_555 180 ?
Sm1 Ga1 Sm1 . . 2_655 180 ?
Sm1 Ga1 Sm1 . . 51_545 90.000(8) ?
Sm1 Ga1 Sm1 . . 52_555 90.000(8) ?
Sm1 Ga1 Ga1 . . 53_545 120.000(4) ?
Sm1 Ga1 Ga1 . . 55_555 60.000(4) ?
Sm1 Ga1 Ga1 . . 57_544 120.000(4) ?
Sm1 Ga1 Ga1 . . 59_555 60.000(4) ?
Sm1 Ga1 Ge1 . . 53_545 120.000(4) ?
Sm1 Ga1 Ge1 . . 55_555 60.000(4) ?
Sm1 Ga1 Ge1 . . 57_544 120.000(4) ?
Sm1 Ga1 Ge1 . . 59_555 60.000(4) ?
Sm1 Ga1 Ga2 . . . 63.08(2) ?
Sm1 Ga1 Ga2 . . 2_655 116.92(2) ?
Sm1 Ga1 Ga2 . . 53_545 116.92(2) ?
Sm1 Ga1 Ga2 . . 54_555 63.08(2) ?
Sm1 Ga1 Ge2 . . . 63.08(2) ?
Sm1 Ga1 Ge2 . . 2_655 116.92(2) ?
Sm1 Ga1 Ge2 . . 53_545 116.92(2) ?
Sm1 Ga1 Ge2 . . 54_555 63.08(2) ?
Sm1 Ga1 Sm1 2_655 . 51_545 90.000(8) ?
Sm1 Ga1 Sm1 2_655 . 52_555 90.000(8) ?
Sm1 Ga1 Ga1 2_655 . 53_545 60.000(4) ?
Sm1 Ga1 Ga1 2_655 . 55_555 120.000(4) ?
Sm1 Ga1 Ga1 2_655 . 57_544 60.000(4) ?
Sm1 Ga1 Ga1 2_655 . 59_555 120.000(4) ?
Sm1 Ga1 Ge1 2_655 . 53_545 60.000(4) ?
Sm1 Ga1 Ge1 2_655 . 55_555 120.000(4) ?
Sm1 Ga1 Ge1 2_655 . 57_544 60.000(4) ?
Sm1 Ga1 Ge1 2_655 . 59_555 120.000(4) ?
Sm1 Ga1 Ga2 2_655 . . 116.92(2) ?
Sm1 Ga1 Ga2 2_655 . 2_655 63.08(2) ?
Sm1 Ga1 Ga2 2_655 . 53_545 63.08(2) ?
Sm1 Ga1 Ga2 2_655 . 54_555 116.92(2) ?
Sm1 Ga1 Ge2 2_655 . . 116.92(2) ?
Sm1 Ga1 Ge2 2_655 . 2_655 63.08(2) ?
Sm1 Ga1 Ge2 2_655 . 53_545 63.08(2) ?
Sm1 Ga1 Ge2 2_655 . 54_555 116.92(2) ?
Sm1 Ga1 Sm1 51_545 . 52_555 180 ?
Sm1 Ga1 Ga1 51_545 . 53_545 120.000(4) ?
Sm1 Ga1 Ga1 51_545 . 55_555 60.000(4) ?
Sm1 Ga1 Ga1 51_545 . 57_544 60.000(4) ?
Sm1 Ga1 Ga1 51_545 . 59_555 120.000(4) ?
Sm1 Ga1 Ge1 51_545 . 53_545 120.000(4) ?
Sm1 Ga1 Ge1 51_545 . 55_555 60.000(4) ?
Sm1 Ga1 Ge1 51_545 . 57_544 60.000(4) ?
Sm1 Ga1 Ge1 51_545 . 59_555 120.000(4) ?
Sm1 Ga1 Ga2 51_545 . . 63.08(2) ?
Sm1 Ga1 Ga2 51_545 . 2_655 116.92(2) ?
Sm1 Ga1 Ga2 51_545 . 53_545 63.08(2) ?
Sm1 Ga1 Ga2 51_545 . 54_555 116.92(2) ?
Sm1 Ga1 Ge2 51_545 . . 63.08(2) ?
Sm1 Ga1 Ge2 51_545 . 2_655 116.92(2) ?
Sm1 Ga1 Ge2 51_545 . 53_545 63.08(2) ?
Sm1 Ga1 Ge2 51_545 . 54_555 116.92(2) ?
Sm1 Ga1 Ga1 52_555 . 53_545 60.000(4) ?
Sm1 Ga1 Ga1 52_555 . 55_555 120.000(4) ?
Sm1 Ga1 Ga1 52_555 . 57_544 120.000(4) ?
Sm1 Ga1 Ga1 52_555 . 59_555 60.000(4) ?
Sm1 Ga1 Ge1 52_555 . 53_545 60.000(4) ?
Sm1 Ga1 Ge1 52_555 . 55_555 120.000(4) ?
Sm1 Ga1 Ge1 52_555 . 57_544 120.000(4) ?
Sm1 Ga1 Ge1 52_555 . 59_555 60.000(4) ?
Sm1 Ga1 Ga2 52_555 . . 116.92(2) ?
Sm1 Ga1 Ga2 52_555 . 2_655 63.08(2) ?
Sm1 Ga1 Ga2 52_555 . 53_545 116.92(2) ?
Sm1 Ga1 Ga2 52_555 . 54_555 63.08(2) ?
Sm1 Ga1 Ge2 52_555 . . 116.92(2) ?
Sm1 Ga1 Ge2 52_555 . 2_655 63.08(2) ?
Sm1 Ga1 Ge2 52_555 . 53_545 116.92(2) ?
Sm1 Ga1 Ge2 52_555 . 54_555 63.08(2) ?
Ga1 Ga1 Ga1 53_545 . 55_555 90.000(8) ?
Ga1 Ga1 Ga1 53_545 . 57_544 120.000(4) ?
Ga1 Ga1 Ga1 53_545 . 59_555 120.000(4) ?
Ga1 Ga1 Ge1 53_545 . 53_545 0 ?
Ga1 Ga1 Ge1 53_545 . 55_555 90.000(8) ?
Ga1 Ga1 Ge1 53_545 . 57_544 120.000(4) ?
Ga1 Ga1 Ge1 53_545 . 59_555 120.000(4) ?
Ga1 Ga1 Ga2 53_545 . . 174.80(3) ?
Ga1 Ga1 Ga2 53_545 . 2_655 95.20(4) ?
Ga1 Ga1 Ga2 53_545 . 53_545 57.097(19) ?
Ga1 Ga1 Ga2 53_545 . 54_555 57.097(19) ?
Ga1 Ga1 Ge2 53_545 . . 174.80(3) ?
Ga1 Ga1 Ge2 53_545 . 2_655 95.20(4) ?
Ga1 Ga1 Ge2 53_545 . 53_545 57.097(19) ?
Ga1 Ga1 Ge2 53_545 . 54_555 57.097(19) ?
Ga1 Ga1 Ga1 55_555 . 57_544 120.000(4) ?
Ga1 Ga1 Ga1 55_555 . 59_555 120.000(4) ?
Ga1 Ga1 Ge1 55_555 . 53_545 90.000(8) ?
Ga1 Ga1 Ge1 55_555 . 55_555 0 ?
Ga1 Ga1 Ge1 55_555 . 57_544 120.000(4) ?
Ga1 Ga1 Ge1 55_555 . 59_555 120.000(4) ?
Ga1 Ga1 Ga2 55_555 . . 95.20(4) ?
Ga1 Ga1 Ga2 55_555 . 2_655 174.80(3) ?
Ga1 Ga1 Ga2 55_555 . 53_545 57.097(19) ?
Ga1 Ga1 Ga2 55_555 . 54_555 57.097(19) ?
Ga1 Ga1 Ge2 55_555 . . 95.20(4) ?
Ga1 Ga1 Ge2 55_555 . 2_655 174.80(3) ?
Ga1 Ga1 Ge2 55_555 . 53_545 57.097(19) ?
Ga1 Ga1 Ge2 55_555 . 54_555 57.097(19) ?
Ga1 Ga1 Ga1 57_544 . 59_555 90.000(8) ?
Ga1 Ga1 Ge1 57_544 . 53_545 120.000(4) ?
Ga1 Ga1 Ge1 57_544 . 55_555 120.000(4) ?
Ga1 Ga1 Ge1 57_544 . 57_544 0 ?
Ga1 Ga1 Ge1 57_544 . 59_555 90.000(8) ?
Ga1 Ga1 Ga2 57_544 . . 57.097(19) ?
Ga1 Ga1 Ga2 57_544 . 2_655 57.097(19) ?
Ga1 Ga1 Ga2 57_544 . 53_545 95.20(4) ?
Ga1 Ga1 Ga2 57_544 . 54_555 174.80(3) ?
Ga1 Ga1 Ge2 57_544 . . 57.097(19) ?
Ga1 Ga1 Ge2 57_544 . 2_655 57.097(19) ?
Ga1 Ga1 Ge2 57_544 . 53_545 95.20(4) ?
Ga1 Ga1 Ge2 57_544 . 54_555 174.80(3) ?
Ga1 Ga1 Ge1 59_555 . 53_545 120.000(4) ?
Ga1 Ga1 Ge1 59_555 . 55_555 120.000(4) ?
Ga1 Ga1 Ge1 59_555 . 57_544 90.000(8) ?
Ga1 Ga1 Ge1 59_555 . 59_555 0 ?
Ga1 Ga1 Ga2 59_555 . . 57.097(19) ?
Ga1 Ga1 Ga2 59_555 . 2_655 57.097(19) ?
Ga1 Ga1 Ga2 59_555 . 53_545 174.80(3) ?
Ga1 Ga1 Ga2 59_555 . 54_555 95.20(4) ?
Ga1 Ga1 Ge2 59_555 . . 57.097(19) ?
Ga1 Ga1 Ge2 59_555 . 2_655 57.097(19) ?
Ga1 Ga1 Ge2 59_555 . 53_545 174.80(3) ?
Ga1 Ga1 Ge2 59_555 . 54_555 95.20(4) ?
Ge1 Ga1 Ge1 53_545 . 55_555 90.000(8) ?
Ge1 Ga1 Ge1 53_545 . 57_544 120.000(4) ?
Ge1 Ga1 Ge1 53_545 . 59_555 120.000(4) ?
Ge1 Ga1 Ga2 53_545 . . 174.80(3) ?
Ge1 Ga1 Ga2 53_545 . 2_655 95.20(4) ?
Ge1 Ga1 Ga2 53_545 . 53_545 57.097(19) ?
Ge1 Ga1 Ga2 53_545 . 54_555 57.097(19) ?
Ge1 Ga1 Ge2 53_545 . . 174.80(3) ?
Ge1 Ga1 Ge2 53_545 . 2_655 95.20(4) ?
Ge1 Ga1 Ge2 53_545 . 53_545 57.097(19) ?
Ge1 Ga1 Ge2 53_545 . 54_555 57.097(19) ?
Ge1 Ga1 Ge1 55_555 . 57_544 120.000(4) ?
Ge1 Ga1 Ge1 55_555 . 59_555 120.000(4) ?
Ge1 Ga1 Ga2 55_555 . . 95.20(4) ?
Ge1 Ga1 Ga2 55_555 . 2_655 174.80(3) ?
Ge1 Ga1 Ga2 55_555 . 53_545 57.097(19) ?
Ge1 Ga1 Ga2 55_555 . 54_555 57.097(19) ?
Ge1 Ga1 Ge2 55_555 . . 95.20(4) ?
Ge1 Ga1 Ge2 55_555 . 2_655 174.80(3) ?
Ge1 Ga1 Ge2 55_555 . 53_545 57.097(19) ?
Ge1 Ga1 Ge2 55_555 . 54_555 57.097(19) ?
Ge1 Ga1 Ge1 57_544 . 59_555 90.000(8) ?
Ge1 Ga1 Ga2 57_544 . . 57.097(19) ?
Ge1 Ga1 Ga2 57_544 . 2_655 57.097(19) ?
Ge1 Ga1 Ga2 57_544 . 53_545 95.20(4) ?
Ge1 Ga1 Ga2 57_544 . 54_555 174.80(3) ?
Ge1 Ga1 Ge2 57_544 . . 57.097(19) ?
Ge1 Ga1 Ge2 57_544 . 2_655 57.097(19) ?
Ge1 Ga1 Ge2 57_544 . 53_545 95.20(4) ?
Ge1 Ga1 Ge2 57_544 . 54_555 174.80(3) ?
Ge1 Ga1 Ga2 59_555 . . 57.097(19) ?
Ge1 Ga1 Ga2 59_555 . 2_655 57.097(19) ?
Ge1 Ga1 Ga2 59_555 . 53_545 174.80(3) ?
Ge1 Ga1 Ga2 59_555 . 54_555 95.20(4) ?
Ge1 Ga1 Ge2 59_555 . . 57.097(19) ?
Ge1 Ga1 Ge2 59_555 . 2_655 57.097(19) ?
Ge1 Ga1 Ge2 59_555 . 53_545 174.80(3) ?
Ge1 Ga1 Ge2 59_555 . 54_555 95.20(4) ?
Ga2 Ga1 Ga2 . . 2_655 79.61(5) ?
Ga2 Ga1 Ga2 . . 53_545 126.17(3) ?
Ga2 Ga1 Ga2 . . 54_555 126.17(3) ?
Ga2 Ga1 Ge2 . . . 0 ?
Ga2 Ga1 Ge2 . . 2_655 79.61(5) ?
Ga2 Ga1 Ge2 . . 53_545 126.17(3) ?
Ga2 Ga1 Ge2 . . 54_555 126.17(3) ?
Ga2 Ga1 Ga2 2_655 . 53_545 126.17(3) ?
Ga2 Ga1 Ga2 2_655 . 54_555 126.17(3) ?
Ga2 Ga1 Ge2 2_655 . . 79.61(5) ?
Ga2 Ga1 Ge2 2_655 . 2_655 0 ?
Ga2 Ga1 Ge2 2_655 . 53_545 126.17(3) ?
Ga2 Ga1 Ge2 2_655 . 54_555 126.17(3) ?
Ga2 Ga1 Ga2 53_545 . 54_555 79.61(5) ?
Ga2 Ga1 Ge2 53_545 . . 126.17(3) ?
Ga2 Ga1 Ge2 53_545 . 2_655 126.17(3) ?
Ga2 Ga1 Ge2 53_545 . 53_545 0 ?
Ga2 Ga1 Ge2 53_545 . 54_555 79.61(5) ?
Ga2 Ga1 Ge2 54_555 . . 126.17(3) ?
Ga2 Ga1 Ge2 54_555 . 2_655 126.17(3) ?
Ga2 Ga1 Ge2 54_555 . 53_545 79.61(5) ?
Ga2 Ga1 Ge2 54_555 . 54_555 0 ?
Ge2 Ga1 Ge2 . . 2_655 79.61(5) ?
Ge2 Ga1 Ge2 . . 53_545 126.17(3) ?
Ge2 Ga1 Ge2 . . 54_555 126.17(3) ?
Ge2 Ga1 Ge2 2_655 . 53_545 126.17(3) ?
Ge2 Ga1 Ge2 2_655 . 54_555 126.17(3) ?
Ge2 Ga1 Ge2 53_545 . 54_555 79.61(5) ?
Sm1 Ge1 Sm1 . . 2_655 180 ?
Sm1 Ge1 Sm1 . . 51_545 90.000(8) ?
Sm1 Ge1 Sm1 . . 52_555 90.000(8) ?
Sm1 Ge1 Ga1 . . 53_545 120.000(4) ?
Sm1 Ge1 Ga1 . . 55_555 60.000(4) ?
Sm1 Ge1 Ga1 . . 57_544 120.000(4) ?
Sm1 Ge1 Ga1 . . 59_555 60.000(4) ?
Sm1 Ge1 Ge1 . . 53_545 120.000(4) ?
Sm1 Ge1 Ge1 . . 55_555 60.000(4) ?
Sm1 Ge1 Ge1 . . 57_544 120.000(4) ?
Sm1 Ge1 Ge1 . . 59_555 60.000(4) ?
Sm1 Ge1 Ga2 . . . 63.08(2) ?
Sm1 Ge1 Ga2 . . 2_655 116.92(2) ?
Sm1 Ge1 Ga2 . . 53_545 116.92(2) ?
Sm1 Ge1 Ga2 . . 54_555 63.08(2) ?
Sm1 Ge1 Ge2 . . . 63.08(2) ?
Sm1 Ge1 Ge2 . . 2_655 116.92(2) ?
Sm1 Ge1 Ge2 . . 53_545 116.92(2) ?
Sm1 Ge1 Ge2 . . 54_555 63.08(2) ?
Sm1 Ge1 Sm1 2_655 . 51_545 90.000(8) ?
Sm1 Ge1 Sm1 2_655 . 52_555 90.000(8) ?
Sm1 Ge1 Ga1 2_655 . 53_545 60.000(4) ?
Sm1 Ge1 Ga1 2_655 . 55_555 120.000(4) ?
Sm1 Ge1 Ga1 2_655 . 57_544 60.000(4) ?
Sm1 Ge1 Ga1 2_655 . 59_555 120.000(4) ?
Sm1 Ge1 Ge1 2_655 . 53_545 60.000(4) ?
Sm1 Ge1 Ge1 2_655 . 55_555 120.000(4) ?
Sm1 Ge1 Ge1 2_655 . 57_544 60.000(4) ?
Sm1 Ge1 Ge1 2_655 . 59_555 120.000(4) ?
Sm1 Ge1 Ga2 2_655 . . 116.92(2) ?
Sm1 Ge1 Ga2 2_655 . 2_655 63.08(2) ?
Sm1 Ge1 Ga2 2_655 . 53_545 63.08(2) ?
Sm1 Ge1 Ga2 2_655 . 54_555 116.92(2) ?
Sm1 Ge1 Ge2 2_655 . . 116.92(2) ?
Sm1 Ge1 Ge2 2_655 . 2_655 63.08(2) ?
Sm1 Ge1 Ge2 2_655 . 53_545 63.08(2) ?
Sm1 Ge1 Ge2 2_655 . 54_555 116.92(2) ?
Sm1 Ge1 Sm1 51_545 . 52_555 180 ?
Sm1 Ge1 Ga1 51_545 . 53_545 120.000(4) ?
Sm1 Ge1 Ga1 51_545 . 55_555 60.000(4) ?
Sm1 Ge1 Ga1 51_545 . 57_544 60.000(4) ?
Sm1 Ge1 Ga1 51_545 . 59_555 120.000(4) ?
Sm1 Ge1 Ge1 51_545 . 53_545 120.000(4) ?
Sm1 Ge1 Ge1 51_545 . 55_555 60.000(4) ?
Sm1 Ge1 Ge1 51_545 . 57_544 60.000(4) ?
Sm1 Ge1 Ge1 51_545 . 59_555 120.000(4) ?
Sm1 Ge1 Ga2 51_545 . . 63.08(2) ?
Sm1 Ge1 Ga2 51_545 . 2_655 116.92(2) ?
Sm1 Ge1 Ga2 51_545 . 53_545 63.08(2) ?
Sm1 Ge1 Ga2 51_545 . 54_555 116.92(2) ?
Sm1 Ge1 Ge2 51_545 . . 63.08(2) ?
Sm1 Ge1 Ge2 51_545 . 2_655 116.92(2) ?
Sm1 Ge1 Ge2 51_545 . 53_545 63.08(2) ?
Sm1 Ge1 Ge2 51_545 . 54_555 116.92(2) ?
Sm1 Ge1 Ga1 52_555 . 53_545 60.000(4) ?
Sm1 Ge1 Ga1 52_555 . 55_555 120.000(4) ?
Sm1 Ge1 Ga1 52_555 . 57_544 120.000(4) ?
Sm1 Ge1 Ga1 52_555 . 59_555 60.000(4) ?
Sm1 Ge1 Ge1 52_555 . 53_545 60.000(4) ?
Sm1 Ge1 Ge1 52_555 . 55_555 120.000(4) ?
Sm1 Ge1 Ge1 52_555 . 57_544 120.000(4) ?
Sm1 Ge1 Ge1 52_555 . 59_555 60.000(4) ?
Sm1 Ge1 Ga2 52_555 . . 116.92(2) ?
Sm1 Ge1 Ga2 52_555 . 2_655 63.08(2) ?
Sm1 Ge1 Ga2 52_555 . 53_545 116.92(2) ?
Sm1 Ge1 Ga2 52_555 . 54_555 63.08(2) ?
Sm1 Ge1 Ge2 52_555 . . 116.92(2) ?
Sm1 Ge1 Ge2 52_555 . 2_655 63.08(2) ?
Sm1 Ge1 Ge2 52_555 . 53_545 116.92(2) ?
Sm1 Ge1 Ge2 52_555 . 54_555 63.08(2) ?
Ga1 Ge1 Ga1 53_545 . 55_555 90.000(8) ?
Ga1 Ge1 Ga1 53_545 . 57_544 120.000(4) ?
Ga1 Ge1 Ga1 53_545 . 59_555 120.000(4) ?
Ga1 Ge1 Ge1 53_545 . 53_545 0 ?
Ga1 Ge1 Ge1 53_545 . 55_555 90.000(8) ?
Ga1 Ge1 Ge1 53_545 . 57_544 120.000(4) ?
Ga1 Ge1 Ge1 53_545 . 59_555 120.000(4) ?
Ga1 Ge1 Ga2 53_545 . . 174.80(3) ?
Ga1 Ge1 Ga2 53_545 . 2_655 95.20(4) ?
Ga1 Ge1 Ga2 53_545 . 53_545 57.097(19) ?
Ga1 Ge1 Ga2 53_545 . 54_555 57.097(19) ?
Ga1 Ge1 Ge2 53_545 . . 174.80(3) ?
Ga1 Ge1 Ge2 53_545 . 2_655 95.20(4) ?
Ga1 Ge1 Ge2 53_545 . 53_545 57.097(19) ?
Ga1 Ge1 Ge2 53_545 . 54_555 57.097(19) ?
Ga1 Ge1 Ga1 55_555 . 57_544 120.000(4) ?
Ga1 Ge1 Ga1 55_555 . 59_555 120.000(4) ?
Ga1 Ge1 Ge1 55_555 . 53_545 90.000(8) ?
Ga1 Ge1 Ge1 55_555 . 55_555 0 ?
Ga1 Ge1 Ge1 55_555 . 57_544 120.000(4) ?
Ga1 Ge1 Ge1 55_555 . 59_555 120.000(4) ?
Ga1 Ge1 Ga2 55_555 . . 95.20(4) ?
Ga1 Ge1 Ga2 55_555 . 2_655 174.80(3) ?
Ga1 Ge1 Ga2 55_555 . 53_545 57.097(19) ?
Ga1 Ge1 Ga2 55_555 . 54_555 57.097(19) ?
Ga1 Ge1 Ge2 55_555 . . 95.20(4) ?
Ga1 Ge1 Ge2 55_555 . 2_655 174.80(3) ?
Ga1 Ge1 Ge2 55_555 . 53_545 57.097(19) ?
Ga1 Ge1 Ge2 55_555 . 54_555 57.097(19) ?
Ga1 Ge1 Ga1 57_544 . 59_555 90.000(8) ?
Ga1 Ge1 Ge1 57_544 . 53_545 120.000(4) ?
Ga1 Ge1 Ge1 57_544 . 55_555 120.000(4) ?
Ga1 Ge1 Ge1 57_544 . 57_544 0 ?
Ga1 Ge1 Ge1 57_544 . 59_555 90.000(8) ?
Ga1 Ge1 Ga2 57_544 . . 57.097(19) ?
Ga1 Ge1 Ga2 57_544 . 2_655 57.097(19) ?
Ga1 Ge1 Ga2 57_544 . 53_545 95.20(4) ?
Ga1 Ge1 Ga2 57_544 . 54_555 174.80(3) ?
Ga1 Ge1 Ge2 57_544 . . 57.097(19) ?
Ga1 Ge1 Ge2 57_544 . 2_655 57.097(19) ?
Ga1 Ge1 Ge2 57_544 . 53_545 95.20(4) ?
Ga1 Ge1 Ge2 57_544 . 54_555 174.80(3) ?
Ga1 Ge1 Ge1 59_555 . 53_545 120.000(4) ?
Ga1 Ge1 Ge1 59_555 . 55_555 120.000(4) ?
Ga1 Ge1 Ge1 59_555 . 57_544 90.000(8) ?
Ga1 Ge1 Ge1 59_555 . 59_555 0 ?
Ga1 Ge1 Ga2 59_555 . . 57.097(19) ?
Ga1 Ge1 Ga2 59_555 . 2_655 57.097(19) ?
Ga1 Ge1 Ga2 59_555 . 53_545 174.80(3) ?
Ga1 Ge1 Ga2 59_555 . 54_555 95.20(4) ?
Ga1 Ge1 Ge2 59_555 . . 57.097(19) ?
Ga1 Ge1 Ge2 59_555 . 2_655 57.097(19) ?
Ga1 Ge1 Ge2 59_555 . 53_545 174.80(3) ?
Ga1 Ge1 Ge2 59_555 . 54_555 95.20(4) ?
Ge1 Ge1 Ge1 53_545 . 55_555 90.000(8) ?
Ge1 Ge1 Ge1 53_545 . 57_544 120.000(4) ?
Ge1 Ge1 Ge1 53_545 . 59_555 120.000(4) ?
Ge1 Ge1 Ga2 53_545 . . 174.80(3) ?
Ge1 Ge1 Ga2 53_545 . 2_655 95.20(4) ?
Ge1 Ge1 Ga2 53_545 . 53_545 57.097(19) ?
Ge1 Ge1 Ga2 53_545 . 54_555 57.097(19) ?
Ge1 Ge1 Ge2 53_545 . . 174.80(3) ?
Ge1 Ge1 Ge2 53_545 . 2_655 95.20(4) ?
Ge1 Ge1 Ge2 53_545 . 53_545 57.097(19) ?
Ge1 Ge1 Ge2 53_545 . 54_555 57.097(19) ?
Ge1 Ge1 Ge1 55_555 . 57_544 120.000(4) ?
Ge1 Ge1 Ge1 55_555 . 59_555 120.000(4) ?
Ge1 Ge1 Ga2 55_555 . . 95.20(4) ?
Ge1 Ge1 Ga2 55_555 . 2_655 174.80(3) ?
Ge1 Ge1 Ga2 55_555 . 53_545 57.097(19) ?
Ge1 Ge1 Ga2 55_555 . 54_555 57.097(19) ?
Ge1 Ge1 Ge2 55_555 . . 95.20(4) ?
Ge1 Ge1 Ge2 55_555 . 2_655 174.80(3) ?
Ge1 Ge1 Ge2 55_555 . 53_545 57.097(19) ?
Ge1 Ge1 Ge2 55_555 . 54_555 57.097(19) ?
Ge1 Ge1 Ge1 57_544 . 59_555 90.000(8) ?
Ge1 Ge1 Ga2 57_544 . . 57.097(19) ?
Ge1 Ge1 Ga2 57_544 . 2_655 57.097(19) ?
Ge1 Ge1 Ga2 57_544 . 53_545 95.20(4) ?
Ge1 Ge1 Ga2 57_544 . 54_555 174.80(3) ?
Ge1 Ge1 Ge2 57_544 . . 57.097(19) ?
Ge1 Ge1 Ge2 57_544 . 2_655 57.097(19) ?
Ge1 Ge1 Ge2 57_544 . 53_545 95.20(4) ?
Ge1 Ge1 Ge2 57_544 . 54_555 174.80(3) ?
Ge1 Ge1 Ga2 59_555 . . 57.097(19) ?
Ge1 Ge1 Ga2 59_555 . 2_655 57.097(19) ?
Ge1 Ge1 Ga2 59_555 . 53_545 174.80(3) ?
Ge1 Ge1 Ga2 59_555 . 54_555 95.20(4) ?
Ge1 Ge1 Ge2 59_555 . . 57.097(19) ?
Ge1 Ge1 Ge2 59_555 . 2_655 57.097(19) ?
Ge1 Ge1 Ge2 59_555 . 53_545 174.80(3) ?
Ge1 Ge1 Ge2 59_555 . 54_555 95.20(4) ?
Ga2 Ge1 Ga2 . . 2_655 79.61(5) ?
Ga2 Ge1 Ga2 . . 53_545 126.17(3) ?
Ga2 Ge1 Ga2 . . 54_555 126.17(3) ?
Ga2 Ge1 Ge2 . . . 0 ?
Ga2 Ge1 Ge2 . . 2_655 79.61(5) ?
Ga2 Ge1 Ge2 . . 53_545 126.17(3) ?
Ga2 Ge1 Ge2 . . 54_555 126.17(3) ?
Ga2 Ge1 Ga2 2_655 . 53_545 126.17(3) ?
Ga2 Ge1 Ga2 2_655 . 54_555 126.17(3) ?
Ga2 Ge1 Ge2 2_655 . . 79.61(5) ?
Ga2 Ge1 Ge2 2_655 . 2_655 0 ?
Ga2 Ge1 Ge2 2_655 . 53_545 126.17(3) ?
Ga2 Ge1 Ge2 2_655 . 54_555 126.17(3) ?
Ga2 Ge1 Ga2 53_545 . 54_555 79.61(5) ?
Ga2 Ge1 Ge2 53_545 . . 126.17(3) ?
Ga2 Ge1 Ge2 53_545 . 2_655 126.17(3) ?
Ga2 Ge1 Ge2 53_545 . 53_545 0 ?
Ga2 Ge1 Ge2 53_545 . 54_555 79.61(5) ?
Ga2 Ge1 Ge2 54_555 . . 126.17(3) ?
Ga2 Ge1 Ge2 54_555 . 2_655 126.17(3) ?
Ga2 Ge1 Ge2 54_555 . 53_545 79.61(5) ?
Ga2 Ge1 Ge2 54_555 . 54_555 0 ?
Ge2 Ge1 Ge2 . . 2_655 79.61(5) ?
Ge2 Ge1 Ge2 . . 53_545 126.17(3) ?
Ge2 Ge1 Ge2 . . 54_555 126.17(3) ?
Ge2 Ge1 Ge2 2_655 . 53_545 126.17(3) ?
Ge2 Ge1 Ge2 2_655 . 54_555 126.17(3) ?
Ge2 Ge1 Ge2 53_545 . 54_555 79.61(5) ?
Sm1 Ga2 Sm1 . . 50_554 89.215(12) ?
Sm1 Ga2 Sm1 . . 51_545 89.215(12) ?
Sm1 Ga2 Sm1 . . 4_555 166.55(8) ?
Sm1 Ga2 Mn1 . . . 83.28(4) ?
Sm1 Ga2 Ga1 . . . 62.319(12) ?
Sm1 Ga2 Ga1 . . 3_655 127.91(5) ?
Sm1 Ga2 Ga1 . . 57_544 127.91(5) ?
Sm1 Ga2 Ga1 . . 59_555 62.319(12) ?
Sm1 Ga2 Ge1 . . . 62.319(12) ?
Sm1 Ga2 Ge1 . . 3_655 127.91(5) ?
Sm1 Ga2 Ge1 . . 57_544 127.91(5) ?
Sm1 Ga2 Ge1 . . 59_555 62.319(12) ?
Sm1 Ga2 Ga2 . . 2_655 96.72(4) ?
Sm1 Ga2 Ga2 . . 5_555 54.60(2) ?
Sm1 Ga2 Ga2 . . 6_555 114.44(5) ?
Sm1 Ga2 Ga2 . . 9_555 54.60(2) ?
Sm1 Ga2 Ga2 . . 10_555 114.44(5) ?
Sm1 Ga2 Ge2 . . 2_655 96.72(4) ?
Sm1 Ga2 Ge2 . . 5_555 54.60(2) ?
Sm1 Ga2 Ge2 . . 6_555 114.44(5) ?
Sm1 Ga2 Ge2 . . 9_555 54.60(2) ?
Sm1 Ga2 Ge2 . . 10_555 114.44(5) ?
Sm1 Ga2 Sm1 50_554 . 51_545 166.55(8) ?
Sm1 Ga2 Sm1 50_554 . 4_555 89.215(12) ?
Sm1 Ga2 Mn1 50_554 . . 83.28(4) ?
Sm1 Ga2 Ga1 50_554 . . 127.91(5) ?
Sm1 Ga2 Ga1 50_554 . 3_655 62.319(12) ?
Sm1 Ga2 Ga1 50_554 . 57_544 127.91(5) ?
Sm1 Ga2 Ga1 50_554 . 59_555 62.319(12) ?
Sm1 Ga2 Ge1 50_554 . . 127.91(5) ?
Sm1 Ga2 Ge1 50_554 . 3_655 62.319(12) ?
Sm1 Ga2 Ge1 50_554 . 57_544 127.91(5) ?
Sm1 Ga2 Ge1 50_554 . 59_555 62.319(12) ?
Sm1 Ga2 Ga2 50_554 . 2_655 96.72(4) ?
Sm1 Ga2 Ga2 50_554 . 5_555 54.60(2) ?
Sm1 Ga2 Ga2 50_554 . 6_555 114.44(5) ?
Sm1 Ga2 Ga2 50_554 . 9_555 114.44(5) ?
Sm1 Ga2 Ga2 50_554 . 10_555 54.60(2) ?
Sm1 Ga2 Ge2 50_554 . 2_655 96.72(4) ?
Sm1 Ga2 Ge2 50_554 . 5_555 54.60(2) ?
Sm1 Ga2 Ge2 50_554 . 6_555 114.44(5) ?
Sm1 Ga2 Ge2 50_554 . 9_555 114.44(5) ?
Sm1 Ga2 Ge2 50_554 . 10_555 54.60(2) ?
Sm1 Ga2 Sm1 51_545 . 4_555 89.215(12) ?
Sm1 Ga2 Mn1 51_545 . . 83.28(4) ?
Sm1 Ga2 Ga1 51_545 . . 62.319(12) ?
Sm1 Ga2 Ga1 51_545 . 3_655 127.91(5) ?
Sm1 Ga2 Ga1 51_545 . 57_544 62.319(12) ?
Sm1 Ga2 Ga1 51_545 . 59_555 127.91(5) ?
Sm1 Ga2 Ge1 51_545 . . 62.319(12) ?
Sm1 Ga2 Ge1 51_545 . 3_655 127.91(5) ?
Sm1 Ga2 Ge1 51_545 . 57_544 62.319(12) ?
Sm1 Ga2 Ge1 51_545 . 59_555 127.91(5) ?
Sm1 Ga2 Ga2 51_545 . 2_655 96.72(4) ?
Sm1 Ga2 Ga2 51_545 . 5_555 114.44(5) ?
Sm1 Ga2 Ga2 51_545 . 6_555 54.60(2) ?
Sm1 Ga2 Ga2 51_545 . 9_555 54.60(2) ?
Sm1 Ga2 Ga2 51_545 . 10_555 114.44(5) ?
Sm1 Ga2 Ge2 51_545 . 2_655 96.72(4) ?
Sm1 Ga2 Ge2 51_545 . 5_555 114.44(5) ?
Sm1 Ga2 Ge2 51_545 . 6_555 54.60(2) ?
Sm1 Ga2 Ge2 51_545 . 9_555 54.60(2) ?
Sm1 Ga2 Ge2 51_545 . 10_555 114.44(5) ?
Sm1 Ga2 Mn1 4_555 . . 83.28(4) ?
Sm1 Ga2 Ga1 4_555 . . 127.91(5) ?
Sm1 Ga2 Ga1 4_555 . 3_655 62.319(12) ?
Sm1 Ga2 Ga1 4_555 . 57_544 62.319(12) ?
Sm1 Ga2 Ga1 4_555 . 59_555 127.91(5) ?
Sm1 Ga2 Ge1 4_555 . . 127.91(5) ?
Sm1 Ga2 Ge1 4_555 . 3_655 62.319(12) ?
Sm1 Ga2 Ge1 4_555 . 57_544 62.319(12) ?
Sm1 Ga2 Ge1 4_555 . 59_555 127.91(5) ?
Sm1 Ga2 Ga2 4_555 . 2_655 96.72(4) ?
Sm1 Ga2 Ga2 4_555 . 5_555 114.44(5) ?
Sm1 Ga2 Ga2 4_555 . 6_555 54.60(2) ?
Sm1 Ga2 Ga2 4_555 . 9_555 114.44(5) ?
Sm1 Ga2 Ga2 4_555 . 10_555 54.60(2) ?
Sm1 Ga2 Ge2 4_555 . 2_655 96.72(4) ?
Sm1 Ga2 Ge2 4_555 . 5_555 114.44(5) ?
Sm1 Ga2 Ge2 4_555 . 6_555 54.60(2) ?
Sm1 Ga2 Ge2 4_555 . 9_555 114.44(5) ?
Sm1 Ga2 Ge2 4_555 . 10_555 54.60(2) ?
Mn1 Ga2 Ga1 . . . 129.80(4) ?
Mn1 Ga2 Ga1 . . 3_655 129.80(4) ?
Mn1 Ga2 Ga1 . . 57_544 129.80(4) ?
Mn1 Ga2 Ga1 . . 59_555 129.80(4) ?
Mn1 Ga2 Ge1 . . . 129.80(4) ?
Mn1 Ga2 Ge1 . . 3_655 129.80(4) ?
Mn1 Ga2 Ge1 . . 57_544 129.80(4) ?
Mn1 Ga2 Ge1 . . 59_555 129.80(4) ?
Mn1 Ga2 Ga2 . . 2_655 180 ?
Mn1 Ga2 Ga2 . . 5_555 45.00(4) ?
Mn1 Ga2 Ga2 . . 6_555 45.00(4) ?
Mn1 Ga2 Ga2 . . 9_555 45.00(4) ?
Mn1 Ga2 Ga2 . . 10_555 45.00(4) ?
Mn1 Ga2 Ge2 . . 2_655 180 ?
Mn1 Ga2 Ge2 . . 5_555 45.00(4) ?
Mn1 Ga2 Ge2 . . 6_555 45.00(4) ?
Mn1 Ga2 Ge2 . . 9_555 45.00(4) ?
Mn1 Ga2 Ge2 . . 10_555 45.00(4) ?
Ga1 Ga2 Ga1 . . 3_655 100.39(7) ?
Ga1 Ga2 Ga1 . . 57_544 65.81(4) ?
Ga1 Ga2 Ga1 . . 59_555 65.81(4) ?
Ga1 Ga2 Ge1 . . . 0 ?
Ga1 Ga2 Ge1 . . 3_655 100.39(7) ?
Ga1 Ga2 Ge1 . . 57_544 65.81(4) ?
Ga1 Ga2 Ge1 . . 59_555 65.81(4) ?
Ga1 Ga2 Ga2 . . 2_655 50.20(4) ?
Ga1 Ga2 Ga2 . . 5_555 116.915(16) ?
Ga1 Ga2 Ga2 . . 6_555 116.915(16) ?
Ga1 Ga2 Ga2 . . 9_555 84.80(3) ?
Ga1 Ga2 Ga2 . . 10_555 174.80(7) ?
Ga1 Ga2 Ge2 . . 2_655 50.20(4) ?
Ga1 Ga2 Ge2 . . 5_555 116.915(16) ?
Ga1 Ga2 Ge2 . . 6_555 116.915(16) ?
Ga1 Ga2 Ge2 . . 9_555 84.80(3) ?
Ga1 Ga2 Ge2 . . 10_555 174.80(7) ?
Ga1 Ga2 Ga1 3_655 . 57_544 65.81(4) ?
Ga1 Ga2 Ga1 3_655 . 59_555 65.81(4) ?
Ga1 Ga2 Ge1 3_655 . . 100.39(7) ?
Ga1 Ga2 Ge1 3_655 . 3_655 0 ?
Ga1 Ga2 Ge1 3_655 . 57_544 65.81(4) ?
Ga1 Ga2 Ge1 3_655 . 59_555 65.81(4) ?
Ga1 Ga2 Ga2 3_655 . 2_655 50.20(4) ?
Ga1 Ga2 Ga2 3_655 . 5_555 116.915(16) ?
Ga1 Ga2 Ga2 3_655 . 6_555 116.915(16) ?
Ga1 Ga2 Ga2 3_655 . 9_555 174.80(7) ?
Ga1 Ga2 Ga2 3_655 . 10_555 84.80(3) ?
Ga1 Ga2 Ge2 3_655 . 2_655 50.20(4) ?
Ga1 Ga2 Ge2 3_655 . 5_555 116.915(16) ?
Ga1 Ga2 Ge2 3_655 . 6_555 116.915(16) ?
Ga1 Ga2 Ge2 3_655 . 9_555 174.80(7) ?
Ga1 Ga2 Ge2 3_655 . 10_555 84.80(3) ?
Ga1 Ga2 Ga1 57_544 . 59_555 100.39(7) ?
Ga1 Ga2 Ge1 57_544 . . 65.81(4) ?
Ga1 Ga2 Ge1 57_544 . 3_655 65.81(4) ?
Ga1 Ga2 Ge1 57_544 . 57_544 0 ?
Ga1 Ga2 Ge1 57_544 . 59_555 100.39(7) ?
Ga1 Ga2 Ga2 57_544 . 2_655 50.20(4) ?
Ga1 Ga2 Ga2 57_544 . 5_555 174.80(7) ?
Ga1 Ga2 Ga2 57_544 . 6_555 84.80(3) ?
Ga1 Ga2 Ga2 57_544 . 9_555 116.915(16) ?
Ga1 Ga2 Ga2 57_544 . 10_555 116.915(16) ?
Ga1 Ga2 Ge2 57_544 . 2_655 50.20(4) ?
Ga1 Ga2 Ge2 57_544 . 5_555 174.80(7) ?
Ga1 Ga2 Ge2 57_544 . 6_555 84.80(3) ?
Ga1 Ga2 Ge2 57_544 . 9_555 116.915(16) ?
Ga1 Ga2 Ge2 57_544 . 10_555 116.915(16) ?
Ga1 Ga2 Ge1 59_555 . . 65.81(4) ?
Ga1 Ga2 Ge1 59_555 . 3_655 65.81(4) ?
Ga1 Ga2 Ge1 59_555 . 57_544 100.39(7) ?
Ga1 Ga2 Ge1 59_555 . 59_555 0 ?
Ga1 Ga2 Ga2 59_555 . 2_655 50.20(4) ?
Ga1 Ga2 Ga2 59_555 . 5_555 84.80(3) ?
Ga1 Ga2 Ga2 59_555 . 6_555 174.80(7) ?
Ga1 Ga2 Ga2 59_555 . 9_555 116.915(16) ?
Ga1 Ga2 Ga2 59_555 . 10_555 116.915(16) ?
Ga1 Ga2 Ge2 59_555 . 2_655 50.20(4) ?
Ga1 Ga2 Ge2 59_555 . 5_555 84.80(3) ?
Ga1 Ga2 Ge2 59_555 . 6_555 174.80(7) ?
Ga1 Ga2 Ge2 59_555 . 9_555 116.915(16) ?
Ga1 Ga2 Ge2 59_555 . 10_555 116.915(16) ?
Ge1 Ga2 Ge1 . . 3_655 100.39(7) ?
Ge1 Ga2 Ge1 . . 57_544 65.81(4) ?
Ge1 Ga2 Ge1 . . 59_555 65.81(4) ?
Ge1 Ga2 Ga2 . . 2_655 50.20(4) ?
Ge1 Ga2 Ga2 . . 5_555 116.915(16) ?
Ge1 Ga2 Ga2 . . 6_555 116.915(16) ?
Ge1 Ga2 Ga2 . . 9_555 84.80(3) ?
Ge1 Ga2 Ga2 . . 10_555 174.80(7) ?
Ge1 Ga2 Ge2 . . 2_655 50.20(4) ?
Ge1 Ga2 Ge2 . . 5_555 116.915(16) ?
Ge1 Ga2 Ge2 . . 6_555 116.915(16) ?
Ge1 Ga2 Ge2 . . 9_555 84.80(3) ?
Ge1 Ga2 Ge2 . . 10_555 174.80(7) ?
Ge1 Ga2 Ge1 3_655 . 57_544 65.81(4) ?
Ge1 Ga2 Ge1 3_655 . 59_555 65.81(4) ?
Ge1 Ga2 Ga2 3_655 . 2_655 50.20(4) ?
Ge1 Ga2 Ga2 3_655 . 5_555 116.915(16) ?
Ge1 Ga2 Ga2 3_655 . 6_555 116.915(16) ?
Ge1 Ga2 Ga2 3_655 . 9_555 174.80(7) ?
Ge1 Ga2 Ga2 3_655 . 10_555 84.80(3) ?
Ge1 Ga2 Ge2 3_655 . 2_655 50.20(4) ?
Ge1 Ga2 Ge2 3_655 . 5_555 116.915(16) ?
Ge1 Ga2 Ge2 3_655 . 6_555 116.915(16) ?
Ge1 Ga2 Ge2 3_655 . 9_555 174.80(7) ?
Ge1 Ga2 Ge2 3_655 . 10_555 84.80(3) ?
Ge1 Ga2 Ge1 57_544 . 59_555 100.39(7) ?
Ge1 Ga2 Ga2 57_544 . 2_655 50.20(4) ?
Ge1 Ga2 Ga2 57_544 . 5_555 174.80(7) ?
Ge1 Ga2 Ga2 57_544 . 6_555 84.80(3) ?
Ge1 Ga2 Ga2 57_544 . 9_555 116.915(16) ?
Ge1 Ga2 Ga2 57_544 . 10_555 116.915(16) ?
Ge1 Ga2 Ge2 57_544 . 2_655 50.20(4) ?
Ge1 Ga2 Ge2 57_544 . 5_555 174.80(7) ?
Ge1 Ga2 Ge2 57_544 . 6_555 84.80(3) ?
Ge1 Ga2 Ge2 57_544 . 9_555 116.915(16) ?
Ge1 Ga2 Ge2 57_544 . 10_555 116.915(16) ?
Ge1 Ga2 Ga2 59_555 . 2_655 50.20(4) ?
Ge1 Ga2 Ga2 59_555 . 5_555 84.80(3) ?
Ge1 Ga2 Ga2 59_555 . 6_555 174.80(7) ?
Ge1 Ga2 Ga2 59_555 . 9_555 116.915(16) ?
Ge1 Ga2 Ga2 59_555 . 10_555 116.915(16) ?
Ge1 Ga2 Ge2 59_555 . 2_655 50.20(4) ?
Ge1 Ga2 Ge2 59_555 . 5_555 84.80(3) ?
Ge1 Ga2 Ge2 59_555 . 6_555 174.80(7) ?
Ge1 Ga2 Ge2 59_555 . 9_555 116.915(16) ?
Ge1 Ga2 Ge2 59_555 . 10_555 116.915(16) ?
Ga2 Ga2 Ga2 2_655 . 5_555 135.00(4) ?
Ga2 Ga2 Ga2 2_655 . 6_555 135.00(4) ?
Ga2 Ga2 Ga2 2_655 . 9_555 135.00(4) ?
Ga2 Ga2 Ga2 2_655 . 10_555 135.00(4) ?
Ga2 Ga2 Ge2 2_655 . 2_655 0 ?
Ga2 Ga2 Ge2 2_655 . 5_555 135.00(4) ?
Ga2 Ga2 Ge2 2_655 . 6_555 135.00(4) ?
Ga2 Ga2 Ge2 2_655 . 9_555 135.00(4) ?
Ga2 Ga2 Ge2 2_655 . 10_555 135.00(4) ?
Ga2 Ga2 Ga2 5_555 . 6_555 90.00(6) ?
Ga2 Ga2 Ga2 5_555 . 9_555 60.00(4) ?
Ga2 Ga2 Ga2 5_555 . 10_555 60.00(4) ?
Ga2 Ga2 Ge2 5_555 . 2_655 135.00(4) ?
Ga2 Ga2 Ge2 5_555 . 5_555 0 ?
Ga2 Ga2 Ge2 5_555 . 6_555 90.00(6) ?
Ga2 Ga2 Ge2 5_555 . 9_555 60.00(4) ?
Ga2 Ga2 Ge2 5_555 . 10_555 60.00(4) ?
Ga2 Ga2 Ga2 6_555 . 9_555 60.00(4) ?
Ga2 Ga2 Ga2 6_555 . 10_555 60.00(4) ?
Ga2 Ga2 Ge2 6_555 . 2_655 135.00(4) ?
Ga2 Ga2 Ge2 6_555 . 5_555 90.00(6) ?
Ga2 Ga2 Ge2 6_555 . 6_555 0 ?
Ga2 Ga2 Ge2 6_555 . 9_555 60.00(4) ?
Ga2 Ga2 Ge2 6_555 . 10_555 60.00(4) ?
Ga2 Ga2 Ga2 9_555 . 10_555 90.00(6) ?
Ga2 Ga2 Ge2 9_555 . 2_655 135.00(4) ?
Ga2 Ga2 Ge2 9_555 . 5_555 60.00(4) ?
Ga2 Ga2 Ge2 9_555 . 6_555 60.00(4) ?
Ga2 Ga2 Ge2 9_555 . 9_555 0 ?
Ga2 Ga2 Ge2 9_555 . 10_555 90.00(6) ?
Ga2 Ga2 Ge2 10_555 . 2_655 135.00(4) ?
Ga2 Ga2 Ge2 10_555 . 5_555 60.00(4) ?
Ga2 Ga2 Ge2 10_555 . 6_555 60.00(4) ?
Ga2 Ga2 Ge2 10_555 . 9_555 90.00(6) ?
Ga2 Ga2 Ge2 10_555 . 10_555 0 ?
Ge2 Ga2 Ge2 2_655 . 5_555 135.00(4) ?
Ge2 Ga2 Ge2 2_655 . 6_555 135.00(4) ?
Ge2 Ga2 Ge2 2_655 . 9_555 135.00(4) ?
Ge2 Ga2 Ge2 2_655 . 10_555 135.00(4) ?
Ge2 Ga2 Ge2 5_555 . 6_555 90.00(6) ?
Ge2 Ga2 Ge2 5_555 . 9_555 60.00(4) ?
Ge2 Ga2 Ge2 5_555 . 10_555 60.00(4) ?
Ge2 Ga2 Ge2 6_555 . 9_555 60.00(4) ?
Ge2 Ga2 Ge2 6_555 . 10_555 60.00(4) ?
Ge2 Ga2 Ge2 9_555 . 10_555 90.00(6) ?
Sm1 Ge2 Sm1 . . 50_554 89.215(12) ?
Sm1 Ge2 Sm1 . . 51_545 89.215(12) ?
Sm1 Ge2 Sm1 . . 4_555 166.55(8) ?
Sm1 Ge2 Mn1 . . . 83.28(4) ?
Sm1 Ge2 Ga1 . . . 62.319(12) ?
Sm1 Ge2 Ga1 . . 3_655 127.91(5) ?
Sm1 Ge2 Ga1 . . 57_544 127.91(5) ?
Sm1 Ge2 Ga1 . . 59_555 62.319(12) ?
Sm1 Ge2 Ge1 . . . 62.319(12) ?
Sm1 Ge2 Ge1 . . 3_655 127.91(5) ?
Sm1 Ge2 Ge1 . . 57_544 127.91(5) ?
Sm1 Ge2 Ge1 . . 59_555 62.319(12) ?
Sm1 Ge2 Ga2 . . 2_655 96.72(4) ?
Sm1 Ge2 Ga2 . . 5_555 54.60(2) ?
Sm1 Ge2 Ga2 . . 6_555 114.44(5) ?
Sm1 Ge2 Ga2 . . 9_555 54.60(2) ?
Sm1 Ge2 Ga2 . . 10_555 114.44(5) ?
Sm1 Ge2 Ge2 . . 2_655 96.72(4) ?
Sm1 Ge2 Ge2 . . 5_555 54.60(2) ?
Sm1 Ge2 Ge2 . . 6_555 114.44(5) ?
Sm1 Ge2 Ge2 . . 9_555 54.60(2) ?
Sm1 Ge2 Ge2 . . 10_555 114.44(5) ?
Sm1 Ge2 Sm1 50_554 . 51_545 166.55(8) ?
Sm1 Ge2 Sm1 50_554 . 4_555 89.215(12) ?
Sm1 Ge2 Mn1 50_554 . . 83.28(4) ?
Sm1 Ge2 Ga1 50_554 . . 127.91(5) ?
Sm1 Ge2 Ga1 50_554 . 3_655 62.319(12) ?
Sm1 Ge2 Ga1 50_554 . 57_544 127.91(5) ?
Sm1 Ge2 Ga1 50_554 . 59_555 62.319(12) ?
Sm1 Ge2 Ge1 50_554 . . 127.91(5) ?
Sm1 Ge2 Ge1 50_554 . 3_655 62.319(12) ?
Sm1 Ge2 Ge1 50_554 . 57_544 127.91(5) ?
Sm1 Ge2 Ge1 50_554 . 59_555 62.319(12) ?
Sm1 Ge2 Ga2 50_554 . 2_655 96.72(4) ?
Sm1 Ge2 Ga2 50_554 . 5_555 54.60(2) ?
Sm1 Ge2 Ga2 50_554 . 6_555 114.44(5) ?
Sm1 Ge2 Ga2 50_554 . 9_555 114.44(5) ?
Sm1 Ge2 Ga2 50_554 . 10_555 54.60(2) ?
Sm1 Ge2 Ge2 50_554 . 2_655 96.72(4) ?
Sm1 Ge2 Ge2 50_554 . 5_555 54.60(2) ?
Sm1 Ge2 Ge2 50_554 . 6_555 114.44(5) ?
Sm1 Ge2 Ge2 50_554 . 9_555 114.44(5) ?
Sm1 Ge2 Ge2 50_554 . 10_555 54.60(2) ?
Sm1 Ge2 Sm1 51_545 . 4_555 89.215(12) ?
Sm1 Ge2 Mn1 51_545 . . 83.28(4) ?
Sm1 Ge2 Ga1 51_545 . . 62.319(12) ?
Sm1 Ge2 Ga1 51_545 . 3_655 127.91(5) ?
Sm1 Ge2 Ga1 51_545 . 57_544 62.319(12) ?
Sm1 Ge2 Ga1 51_545 . 59_555 127.91(5) ?
Sm1 Ge2 Ge1 51_545 . . 62.319(12) ?
Sm1 Ge2 Ge1 51_545 . 3_655 127.91(5) ?
Sm1 Ge2 Ge1 51_545 . 57_544 62.319(12) ?
Sm1 Ge2 Ge1 51_545 . 59_555 127.91(5) ?
Sm1 Ge2 Ga2 51_545 . 2_655 96.72(4) ?
Sm1 Ge2 Ga2 51_545 . 5_555 114.44(5) ?
Sm1 Ge2 Ga2 51_545 . 6_555 54.60(2) ?
Sm1 Ge2 Ga2 51_545 . 9_555 54.60(2) ?
Sm1 Ge2 Ga2 51_545 . 10_555 114.44(5) ?
Sm1 Ge2 Ge2 51_545 . 2_655 96.72(4) ?
Sm1 Ge2 Ge2 51_545 . 5_555 114.44(5) ?
Sm1 Ge2 Ge2 51_545 . 6_555 54.60(2) ?
Sm1 Ge2 Ge2 51_545 . 9_555 54.60(2) ?
Sm1 Ge2 Ge2 51_545 . 10_555 114.44(5) ?
Sm1 Ge2 Mn1 4_555 . . 83.28(4) ?
Sm1 Ge2 Ga1 4_555 . . 127.91(5) ?
Sm1 Ge2 Ga1 4_555 . 3_655 62.319(12) ?
Sm1 Ge2 Ga1 4_555 . 57_544 62.319(12) ?
Sm1 Ge2 Ga1 4_555 . 59_555 127.91(5) ?
Sm1 Ge2 Ge1 4_555 . . 127.91(5) ?
Sm1 Ge2 Ge1 4_555 . 3_655 62.319(12) ?
Sm1 Ge2 Ge1 4_555 . 57_544 62.319(12) ?
Sm1 Ge2 Ge1 4_555 . 59_555 127.91(5) ?
Sm1 Ge2 Ga2 4_555 . 2_655 96.72(4) ?
Sm1 Ge2 Ga2 4_555 . 5_555 114.44(5) ?
Sm1 Ge2 Ga2 4_555 . 6_555 54.60(2) ?
Sm1 Ge2 Ga2 4_555 . 9_555 114.44(5) ?
Sm1 Ge2 Ga2 4_555 . 10_555 54.60(2) ?
Sm1 Ge2 Ge2 4_555 . 2_655 96.72(4) ?
Sm1 Ge2 Ge2 4_555 . 5_555 114.44(5) ?
Sm1 Ge2 Ge2 4_555 . 6_555 54.60(2) ?
Sm1 Ge2 Ge2 4_555 . 9_555 114.44(5) ?
Sm1 Ge2 Ge2 4_555 . 10_555 54.60(2) ?
Mn1 Ge2 Ga1 . . . 129.80(4) ?
Mn1 Ge2 Ga1 . . 3_655 129.80(4) ?
Mn1 Ge2 Ga1 . . 57_544 129.80(4) ?
Mn1 Ge2 Ga1 . . 59_555 129.80(4) ?
Mn1 Ge2 Ge1 . . . 129.80(4) ?
Mn1 Ge2 Ge1 . . 3_655 129.80(4) ?
Mn1 Ge2 Ge1 . . 57_544 129.80(4) ?
Mn1 Ge2 Ge1 . . 59_555 129.80(4) ?
Mn1 Ge2 Ga2 . . 2_655 180 ?
Mn1 Ge2 Ga2 . . 5_555 45.00(4) ?
Mn1 Ge2 Ga2 . . 6_555 45.00(4) ?
Mn1 Ge2 Ga2 . . 9_555 45.00(4) ?
Mn1 Ge2 Ga2 . . 10_555 45.00(4) ?
Mn1 Ge2 Ge2 . . 2_655 180 ?
Mn1 Ge2 Ge2 . . 5_555 45.00(4) ?
Mn1 Ge2 Ge2 . . 6_555 45.00(4) ?
Mn1 Ge2 Ge2 . . 9_555 45.00(4) ?
Mn1 Ge2 Ge2 . . 10_555 45.00(4) ?
Ga1 Ge2 Ga1 . . 3_655 100.39(7) ?
Ga1 Ge2 Ga1 . . 57_544 65.81(4) ?
Ga1 Ge2 Ga1 . . 59_555 65.81(4) ?
Ga1 Ge2 Ge1 . . . 0 ?
Ga1 Ge2 Ge1 . . 3_655 100.39(7) ?
Ga1 Ge2 Ge1 . . 57_544 65.81(4) ?
Ga1 Ge2 Ge1 . . 59_555 65.81(4) ?
Ga1 Ge2 Ga2 . . 2_655 50.20(4) ?
Ga1 Ge2 Ga2 . . 5_555 116.915(16) ?
Ga1 Ge2 Ga2 . . 6_555 116.915(16) ?
Ga1 Ge2 Ga2 . . 9_555 84.80(3) ?
Ga1 Ge2 Ga2 . . 10_555 174.80(7) ?
Ga1 Ge2 Ge2 . . 2_655 50.20(4) ?
Ga1 Ge2 Ge2 . . 5_555 116.915(16) ?
Ga1 Ge2 Ge2 . . 6_555 116.915(16) ?
Ga1 Ge2 Ge2 . . 9_555 84.80(3) ?
Ga1 Ge2 Ge2 . . 10_555 174.80(7) ?
Ga1 Ge2 Ga1 3_655 . 57_544 65.81(4) ?
Ga1 Ge2 Ga1 3_655 . 59_555 65.81(4) ?
Ga1 Ge2 Ge1 3_655 . . 100.39(7) ?
Ga1 Ge2 Ge1 3_655 . 3_655 0 ?
Ga1 Ge2 Ge1 3_655 . 57_544 65.81(4) ?
Ga1 Ge2 Ge1 3_655 . 59_555 65.81(4) ?
Ga1 Ge2 Ga2 3_655 . 2_655 50.20(4) ?
Ga1 Ge2 Ga2 3_655 . 5_555 116.915(16) ?
Ga1 Ge2 Ga2 3_655 . 6_555 116.915(16) ?
Ga1 Ge2 Ga2 3_655 . 9_555 174.80(7) ?
Ga1 Ge2 Ga2 3_655 . 10_555 84.80(3) ?
Ga1 Ge2 Ge2 3_655 . 2_655 50.20(4) ?
Ga1 Ge2 Ge2 3_655 . 5_555 116.915(16) ?
Ga1 Ge2 Ge2 3_655 . 6_555 116.915(16) ?
Ga1 Ge2 Ge2 3_655 . 9_555 174.80(7) ?
Ga1 Ge2 Ge2 3_655 . 10_555 84.80(3) ?
Ga1 Ge2 Ga1 57_544 . 59_555 100.39(7) ?
Ga1 Ge2 Ge1 57_544 . . 65.81(4) ?
Ga1 Ge2 Ge1 57_544 . 3_655 65.81(4) ?
Ga1 Ge2 Ge1 57_544 . 57_544 0 ?
Ga1 Ge2 Ge1 57_544 . 59_555 100.39(7) ?
Ga1 Ge2 Ga2 57_544 . 2_655 50.20(4) ?
Ga1 Ge2 Ga2 57_544 . 5_555 174.80(7) ?
Ga1 Ge2 Ga2 57_544 . 6_555 84.80(3) ?
Ga1 Ge2 Ga2 57_544 . 9_555 116.915(16) ?
Ga1 Ge2 Ga2 57_544 . 10_555 116.915(16) ?
Ga1 Ge2 Ge2 57_544 . 2_655 50.20(4) ?
Ga1 Ge2 Ge2 57_544 . 5_555 174.80(7) ?
Ga1 Ge2 Ge2 57_544 . 6_555 84.80(3) ?
Ga1 Ge2 Ge2 57_544 . 9_555 116.915(16) ?
Ga1 Ge2 Ge2 57_544 . 10_555 116.915(16) ?
Ga1 Ge2 Ge1 59_555 . . 65.81(4) ?
Ga1 Ge2 Ge1 59_555 . 3_655 65.81(4) ?
Ga1 Ge2 Ge1 59_555 . 57_544 100.39(7) ?
Ga1 Ge2 Ge1 59_555 . 59_555 0 ?
Ga1 Ge2 Ga2 59_555 . 2_655 50.20(4) ?
Ga1 Ge2 Ga2 59_555 . 5_555 84.80(3) ?
Ga1 Ge2 Ga2 59_555 . 6_555 174.80(7) ?
Ga1 Ge2 Ga2 59_555 . 9_555 116.915(16) ?
Ga1 Ge2 Ga2 59_555 . 10_555 116.915(16) ?
Ga1 Ge2 Ge2 59_555 . 2_655 50.20(4) ?
Ga1 Ge2 Ge2 59_555 . 5_555 84.80(3) ?
Ga1 Ge2 Ge2 59_555 . 6_555 174.80(7) ?
Ga1 Ge2 Ge2 59_555 . 9_555 116.915(16) ?
Ga1 Ge2 Ge2 59_555 . 10_555 116.915(16) ?
Ge1 Ge2 Ge1 . . 3_655 100.39(7) ?
Ge1 Ge2 Ge1 . . 57_544 65.81(4) ?
Ge1 Ge2 Ge1 . . 59_555 65.81(4) ?
Ge1 Ge2 Ga2 . . 2_655 50.20(4) ?
Ge1 Ge2 Ga2 . . 5_555 116.915(16) ?
Ge1 Ge2 Ga2 . . 6_555 116.915(16) ?
Ge1 Ge2 Ga2 . . 9_555 84.80(3) ?
Ge1 Ge2 Ga2 . . 10_555 174.80(7) ?
Ge1 Ge2 Ge2 . . 2_655 50.20(4) ?
Ge1 Ge2 Ge2 . . 5_555 116.915(16) ?
Ge1 Ge2 Ge2 . . 6_555 116.915(16) ?
Ge1 Ge2 Ge2 . . 9_555 84.80(3) ?
Ge1 Ge2 Ge2 . . 10_555 174.80(7) ?
Ge1 Ge2 Ge1 3_655 . 57_544 65.81(4) ?
Ge1 Ge2 Ge1 3_655 . 59_555 65.81(4) ?
Ge1 Ge2 Ga2 3_655 . 2_655 50.20(4) ?
Ge1 Ge2 Ga2 3_655 . 5_555 116.915(16) ?
Ge1 Ge2 Ga2 3_655 . 6_555 116.915(16) ?
Ge1 Ge2 Ga2 3_655 . 9_555 174.80(7) ?
Ge1 Ge2 Ga2 3_655 . 10_555 84.80(3) ?
Ge1 Ge2 Ge2 3_655 . 2_655 50.20(4) ?
Ge1 Ge2 Ge2 3_655 . 5_555 116.915(16) ?
Ge1 Ge2 Ge2 3_655 . 6_555 116.915(16) ?
Ge1 Ge2 Ge2 3_655 . 9_555 174.80(7) ?
Ge1 Ge2 Ge2 3_655 . 10_555 84.80(3) ?
Ge1 Ge2 Ge1 57_544 . 59_555 100.39(7) ?
Ge1 Ge2 Ga2 57_544 . 2_655 50.20(4) ?
Ge1 Ge2 Ga2 57_544 . 5_555 174.80(7) ?
Ge1 Ge2 Ga2 57_544 . 6_555 84.80(3) ?
Ge1 Ge2 Ga2 57_544 . 9_555 116.915(16) ?
Ge1 Ge2 Ga2 57_544 . 10_555 116.915(16) ?
Ge1 Ge2 Ge2 57_544 . 2_655 50.20(4) ?
Ge1 Ge2 Ge2 57_544 . 5_555 174.80(7) ?
Ge1 Ge2 Ge2 57_544 . 6_555 84.80(3) ?
Ge1 Ge2 Ge2 57_544 . 9_555 116.915(16) ?
Ge1 Ge2 Ge2 57_544 . 10_555 116.915(16) ?
Ge1 Ge2 Ga2 59_555 . 2_655 50.20(4) ?
Ge1 Ge2 Ga2 59_555 . 5_555 84.80(3) ?
Ge1 Ge2 Ga2 59_555 . 6_555 174.80(7) ?
Ge1 Ge2 Ga2 59_555 . 9_555 116.915(16) ?
Ge1 Ge2 Ga2 59_555 . 10_555 116.915(16) ?
Ge1 Ge2 Ge2 59_555 . 2_655 50.20(4) ?
Ge1 Ge2 Ge2 59_555 . 5_555 84.80(3) ?
Ge1 Ge2 Ge2 59_555 . 6_555 174.80(7) ?
Ge1 Ge2 Ge2 59_555 . 9_555 116.915(16) ?
Ge1 Ge2 Ge2 59_555 . 10_555 116.915(16) ?
Ga2 Ge2 Ga2 2_655 . 5_555 135.00(4) ?
Ga2 Ge2 Ga2 2_655 . 6_555 135.00(4) ?
Ga2 Ge2 Ga2 2_655 . 9_555 135.00(4) ?
Ga2 Ge2 Ga2 2_655 . 10_555 135.00(4) ?
Ga2 Ge2 Ge2 2_655 . 2_655 0 ?
Ga2 Ge2 Ge2 2_655 . 5_555 135.00(4) ?
Ga2 Ge2 Ge2 2_655 . 6_555 135.00(4) ?
Ga2 Ge2 Ge2 2_655 . 9_555 135.00(4) ?
Ga2 Ge2 Ge2 2_655 . 10_555 135.00(4) ?
Ga2 Ge2 Ga2 5_555 . 6_555 90.00(6) ?
Ga2 Ge2 Ga2 5_555 . 9_555 60.00(4) ?
Ga2 Ge2 Ga2 5_555 . 10_555 60.00(4) ?
Ga2 Ge2 Ge2 5_555 . 2_655 135.00(4) ?
Ga2 Ge2 Ge2 5_555 . 5_555 0 ?
Ga2 Ge2 Ge2 5_555 . 6_555 90.00(6) ?
Ga2 Ge2 Ge2 5_555 . 9_555 60.00(4) ?
Ga2 Ge2 Ge2 5_555 . 10_555 60.00(4) ?
Ga2 Ge2 Ga2 6_555 . 9_555 60.00(4) ?
Ga2 Ge2 Ga2 6_555 . 10_555 60.00(4) ?
Ga2 Ge2 Ge2 6_555 . 2_655 135.00(4) ?
Ga2 Ge2 Ge2 6_555 . 5_555 90.00(6) ?
Ga2 Ge2 Ge2 6_555 . 6_555 0 ?
Ga2 Ge2 Ge2 6_555 . 9_555 60.00(4) ?
Ga2 Ge2 Ge2 6_555 . 10_555 60.00(4) ?
Ga2 Ge2 Ga2 9_555 . 10_555 90.00(6) ?
Ga2 Ge2 Ge2 9_555 . 2_655 135.00(4) ?
Ga2 Ge2 Ge2 9_555 . 5_555 60.00(4) ?
Ga2 Ge2 Ge2 9_555 . 6_555 60.00(4) ?
Ga2 Ge2 Ge2 9_555 . 9_555 0 ?
Ga2 Ge2 Ge2 9_555 . 10_555 90.00(6) ?
Ga2 Ge2 Ge2 10_555 . 2_655 135.00(4) ?
Ga2 Ge2 Ge2 10_555 . 5_555 60.00(4) ?
Ga2 Ge2 Ge2 10_555 . 6_555 60.00(4) ?
Ga2 Ge2 Ge2 10_555 . 9_555 90.00(6) ?
Ga2 Ge2 Ge2 10_555 . 10_555 0 ?
Ge2 Ge2 Ge2 2_655 . 5_555 135.00(4) ?
Ge2 Ge2 Ge2 2_655 . 6_555 135.00(4) ?
Ge2 Ge2 Ge2 2_655 . 9_555 135.00(4) ?
Ge2 Ge2 Ge2 2_655 . 10_555 135.00(4) ?
Ge2 Ge2 Ge2 5_555 . 6_555 90.00(6) ?
Ge2 Ge2 Ge2 5_555 . 9_555 60.00(4) ?
Ge2 Ge2 Ge2 5_555 . 10_555 60.00(4) ?
Ge2 Ge2 Ge2 6_555 . 9_555 60.00(4) ?
Ge2 Ge2 Ge2 6_555 . 10_555 60.00(4) ?
Ge2 Ge2 Ge2 9_555 . 10_555 90.00(6) ?

loop_
_geom_bond_atom_site_label_1
_geom_bond_atom_site_label_2
_geom_bond_site_symmetry_1
_geom_bond_site_symmetry_2
_geom_bond_distance
_geom_bond_publ_flag
Sm1 Mn1 . . 3.7362(4) ?
Sm1 Mn1 . 49_555 3.7362(4) ?
Sm1 Ga1 . . 3.0506(4) ?
Sm1 Ga1 . 51_555 3.0506(4) ?
Sm1 Ga1 . 5_555 3.0506(4) ?
Sm1 Ga1 . 55_555 3.0506(4) ?
Sm1 Ga1 . 9_555 3.0506(4) ?
Sm1 Ga1 . 59_555 3.0506(4) ?
Sm1 Ge1 . . 3.0506(4) ?
Sm1 Ge1 . 51_555 3.0506(4) ?
Sm1 Ge1 . 5_555 3.0506(4) ?
Sm1 Ge1 . 55_555 3.0506(4) ?
Sm1 Ge1 . 9_555 3.0506(4) ?
Sm1 Ge1 . 59_555 3.0506(4) ?
Sm1 Ga2 . . 3.0717(5) ?
Sm1 Ga2 . 50_555 3.0717(5) ?
Sm1 Ga2 . 5_555 3.0717(5) ?
Sm1 Ga2 . 54_555 3.0717(5) ?
Sm1 Ga2 . 9_555 3.0717(5) ?
Sm1 Ga2 . 58_555 3.0717(5) ?
Sm1 Ge2 . . 3.0717(5) ?
Sm1 Ge2 . 50_555 3.0717(5) ?
Sm1 Ge2 . 5_555 3.0717(5) ?
Sm1 Ge2 . 54_555 3.0717(5) ?
Sm1 Ge2 . 9_555 3.0717(5) ?
Sm1 Ge2 . 58_555 3.0717(5) ?
Mn1 Ga2 . . 2.517(2) ?
Mn1 Ga2 . 2_555 2.517(2) ?
Mn1 Ga2 . 5_555 2.517(2) ?
Mn1 Ga2 . 6_555 2.517(2) ?
Mn1 Ga2 . 9_555 2.517(2) ?
Mn1 Ga2 . 10_555 2.517(2) ?
Mn1 Ge2 . . 2.517(2) ?
Mn1 Ge2 . 2_555 2.517(2) ?
Mn1 Ge2 . 5_555 2.517(2) ?
Mn1 Ge2 . 6_555 2.517(2) ?
Mn1 Ge2 . 9_555 2.517(2) ?
Mn1 Ge2 . 10_555 2.517(2) ?
Ga1 Ga1 . 53_545 3.0506(4) ?
Ga1 Ga1 . 55_555 3.0506(4) ?
Ga1 Ga1 . 57_544 3.0506(4) ?
Ga1 Ga1 . 59_555 3.0506(4) ?
Ga1 Ge1 . 53_545 3.0506(4) ?
Ga1 Ge1 . 55_555 3.0506(4) ?
Ga1 Ge1 . 57_544 3.0506(4) ?
Ga1 Ge1 . 59_555 3.0506(4) ?
Ga1 Ga2 . . 2.8078(15) ?
Ga1 Ga2 . 2_655 2.8078(15) ?
Ga1 Ga2 . 53_545 2.8078(15) ?
Ga1 Ga2 . 54_555 2.8078(15) ?
Ga1 Ge2 . . 2.8078(15) ?
Ga1 Ge2 . 2_655 2.8078(15) ?
Ga1 Ge2 . 53_545 2.8078(15) ?
Ga1 Ge2 . 54_555 2.8078(15) ?
Ge1 Ge1 . 53_545 3.0506(4) ?
Ge1 Ge1 . 55_555 3.0506(4) ?
Ge1 Ge1 . 57_544 3.0506(4) ?
Ge1 Ge1 . 59_555 3.0506(4) ?
Ge1 Ga2 . . 2.8078(15) ?
Ge1 Ga2 . 2_655 2.8078(15) ?
Ge1 Ga2 . 53_545 2.8078(15) ?
Ge1 Ga2 . 54_555 2.8078(15) ?
Ge1 Ge2 . . 2.8078(15) ?
Ge1 Ge2 . 2_655 2.8078(15) ?
Ge1 Ge2 . 53_545 2.8078(15) ?
Ge1 Ge2 . 54_555 2.8078(15) ?
Ga2 Ga2 . 2_655 3.595(3) ?
Ga2 Ga2 . 5_555 3.559(2) ?
Ga2 Ga2 . 6_555 3.559(2) ?
Ga2 Ga2 . 9_555 3.559(2) ?
Ga2 Ga2 . 10_555 3.559(2) ?
Ga2 Ge2 . 2_655 3.595(3) ?
Ga2 Ge2 . 5_555 3.559(2) ?
Ga2 Ge2 . 6_555 3.559(2) ?
Ga2 Ge2 . 9_555 3.559(2) ?
Ga2 Ge2 . 10_555 3.559(2) ?
Ge2 Ge2 . 2_655 3.595(3) ?
Ge2 Ge2 . 5_555 3.559(2) ?
Ge2 Ge2 . 6_555 3.559(2) ?
Ge2 Ge2 . 9_555 3.559(2) ?
Ge2 Ge2 . 10_555 3.559(2) ?

loop_
_geom_hbond_atom_site_label_D
_geom_hbond_atom_site_label_H
_geom_hbond_atom_site_label_A
_geom_hbond_site_symmetry_D
_geom_hbond_site_symmetry_H
_geom_hbond_site_symmetry_A
_geom_hbond_distance_DH
_geom_hbond_distance_HA
_geom_hbond_distance_DA
_geom_hbond_angle_DHA
_geom_hbond_publ_flag
? ? ? ? ? ? ? ? ? ? ?

loop_
_geom_torsion_atom_site_label_1
_geom_torsion_atom_site_label_2
_geom_torsion_atom_site_label_3
_geom_torsion_atom_site_label_4
_geom_torsion_site_symmetry_1
_geom_torsion_site_symmetry_2
_geom_torsion_site_symmetry_3
_geom_torsion_site_symmetry_4
_geom_torsion
_geom_torsion_publ_flag
? ? ? ? ? ? ? ? ? ?

loop_
_restr_angle_atom_site_label_1
_restr_angle_site_symmetry_1
_restr_angle_atom_site_label_2
_restr_angle_site_symmetry_2
_restr_angle_atom_site_label_3
_restr_angle_site_symmetry_3
_restr_angle_target
_restr_angle_target_weight_param
? ? ? ? ? ? ? ?

loop_
_restr_distance_atom_site_label_1
_restr_distance_site_symmetry_1
_restr_distance_atom_site_label_2
_restr_distance_site_symmetry_2
_restr_distance_target
_restr_distance_target_weight_param
? ? ? ? ? ?

loop_
_restr_equal_angle_atom_site_label_1
_restr_equal_angle_site_symmetry_1
_restr_equal_angle_atom_site_label_2
_restr_equal_angle_site_symmetry_2
_restr_equal_angle_atom_site_label_3
_restr_equal_angle_site_symmetry_3
_restr_equal_angle_class_class_id
_restr_equal_angle_class_target_weight_param
? ? ? ? ? ? ? ?

loop_
_restr_equal_distance_atom_site_label_1
_restr_equal_distance_site_symmetry_1
_restr_equal_distance_atom_site_label_2
_restr_equal_distance_site_symmetry_2
_restr_equal_distance_class_class_id
_restr_equal_distance_class_target_weight_param
? ? ? ? ? ?

loop_
_restr_equal_torsion_atom_site_label_1
_restr_equal_torsion_site_symmetry_1
_restr_equal_torsion_atom_site_label_2
_restr_equal_torsion_site_symmetry_2
_restr_equal_torsion_atom_site_label_3
_restr_equal_torsion_site_symmetry_3
_restr_equal_torsion_atom_site_label_4
_restr_equal_torsion_site_symmetry_4
_restr_equal_torsion_class_class_id
_restr_equal_torsion_class_target_weight_param
? ? ? ? ? ? ? ? ? ?

loop_
_restr_torsion_atom_site_label_1
_restr_torsion_site_symmetry_1
_restr_torsion_atom_site_label_2
_restr_torsion_site_symmetry_2
_restr_torsion_atom_site_label_3
_restr_torsion_site_symmetry_3
_restr_torsion_atom_site_label_4
_restr_torsion_site_symmetry_4
_restr_torsion_angle_target
_restr_torsion_weight_param
? ? ? ? ? ? ? ? ? ?

loop_
_twin_individual_id
_twin_individual_mass_fraction_refined
_twin_individual_twin_matrix_11
_twin_individual_twin_matrix_12
_twin_individual_twin_matrix_13
_twin_individual_twin_matrix_21
_twin_individual_twin_matrix_22
_twin_individual_twin_matrix_23
_twin_individual_twin_matrix_31
_twin_individual_twin_matrix_32
_twin_individual_twin_matrix_33
? ? ? ? ? ? ? ? ? ? ?

loop_
_jana_atom_site_adp_c_label
_jana_atom_site_adp_c_type_symbol
_jana_atom_site_adp_c_111
_jana_atom_site_adp_c_112
_jana_atom_site_adp_c_113
_jana_atom_site_adp_c_122
_jana_atom_site_adp_c_123
_jana_atom_site_adp_c_133
_jana_atom_site_adp_c_222
_jana_atom_site_adp_c_223
_jana_atom_site_adp_c_233
_jana_atom_site_adp_c_333
Sm1 Sm 0 0 0 0 0 0 0 0 0 0
Ga1 Ga 0 0 0 0 0 0 0 0 0 0
Ge1 Ge 0 0 0 0 0 0 0 0 0 0
Ga2 Ga 0 0 0 0 0 0 0 0 0 0
Ge2 Ge 0 0 0 0 0 0 0 0 0 0

loop_
_jana_atom_site_adp_d_label
_jana_atom_site_adp_d_type_symbol
_jana_atom_site_adp_d_1111
_jana_atom_site_adp_d_1112
_jana_atom_site_adp_d_1113
_jana_atom_site_adp_d_1122
_jana_atom_site_adp_d_1123
_jana_atom_site_adp_d_1133
_jana_atom_site_adp_d_1222
_jana_atom_site_adp_d_1223
_jana_atom_site_adp_d_1233
_jana_atom_site_adp_d_1333
_jana_atom_site_adp_d_2222
_jana_atom_site_adp_d_2223
_jana_atom_site_adp_d_2233
_jana_atom_site_adp_d_2333
_jana_atom_site_adp_d_3333
Sm1 Sm 0.0008(4) 0 0 0.00025(14) 0 0.00025(14) 0 0 0 0 0.0008(4) 0 0.00025(14) 0 0.0008(4)
Ga1 Ga 0.0019(9) 0 0 0 0 0 0 0 0 0 0.0019(9) 0 0 0 0
Ge1 Ge 0.0019(9) 0 0 0 0 0 0 0 0 0 0.0019(9) 0 0 0 0
Ga2 Ga 0 0 0 0 0 0 0 0 0 0 0.0016(9) 0 0.0015(4) 0 0.0016(9)
Ge2 Ge 0 0 0 0 0 0 0 0 0 0 0.0016(9) 0 0.0015(4) 0 0.0016(9)

loop_
_jana_atom_site_adp_e_label
_jana_atom_site_adp_e_type_symbol
_jana_atom_site_adp_e_11111
_jana_atom_site_adp_e_11112
_jana_atom_site_adp_e_11113
_jana_atom_site_adp_e_11122
_jana_atom_site_adp_e_11123
_jana_atom_site_adp_e_11133
_jana_atom_site_adp_e_11222
_jana_atom_site_adp_e_11223
_jana_atom_site_adp_e_11233
_jana_atom_site_adp_e_11333
_jana_atom_site_adp_e_12222
_jana_atom_site_adp_e_12223
_jana_atom_site_adp_e_12233
_jana_atom_site_adp_e_12333
_jana_atom_site_adp_e_13333
_jana_atom_site_adp_e_22222
_jana_atom_site_adp_e_22223
_jana_atom_site_adp_e_22233
_jana_atom_site_adp_e_22333
_jana_atom_site_adp_e_23333
_jana_atom_site_adp_e_33333
? ? ? ? ? ? ? ? ? ? ? ? ? ? ? ? ? ? ? ? ? ? ?

loop_
_jana_atom_site_adp_f_label
_jana_atom_site_adp_f_type_symbol
_jana_atom_site_adp_f_111111
_jana_atom_site_adp_f_111112
_jana_atom_site_adp_f_111113
_jana_atom_site_adp_f_111122
_jana_atom_site_adp_f_111123
_jana_atom_site_adp_f_111133
_jana_atom_site_adp_f_111222
_jana_atom_site_adp_f_111223
_jana_atom_site_adp_f_111233
_jana_atom_site_adp_f_111333
_jana_atom_site_adp_f_112222
_jana_atom_site_adp_f_112223
_jana_atom_site_adp_f_112233
_jana_atom_site_adp_f_112333
_jana_atom_site_adp_f_113333
_jana_atom_site_adp_f_122222
_jana_atom_site_adp_f_122223
_jana_atom_site_adp_f_122233
_jana_atom_site_adp_f_122333
_jana_atom_site_adp_f_123333
_jana_atom_site_adp_f_133333
_jana_atom_site_adp_f_222222
_jana_atom_site_adp_f_222223
_jana_atom_site_adp_f_222233
_jana_atom_site_adp_f_222333
_jana_atom_site_adp_f_223333
_jana_atom_site_adp_f_233333
_jana_atom_site_adp_f_333333
? ? ? ? ? ? ? ? ? ? ? ? ? ? ? ? ? ? ? ? ? ? ? ? ? ? ? ? ? ?
